data_1571960
loop_
_publ_author_name
'Williams, Malik L.'
'Coleman, Adam F.'
'Peinkofer, Kathryn R.'
'Young, Ryan M.'
'Wasielewski, Michael R.'

_publ_section_title
;
 Structure-enabled long-lived charge separation in single crystals of an
 asymmetric donor-acceptor perylenediimide cyclophane.
;
_journal_issue 29
_journal_name_full 'Chemical science'
_journal_page_first 11472
_journal_page_last 11479
_journal_paper_doi 10.1039/d4sc03359k
_journal_volume 15
_journal_year 2024
_chemical_formula_moiety 'C112 H91 N6 O12, 3(C7 H8)'
_chemical_formula_sum 'C133 H115 N6 O12'
_chemical_formula_weight 1989.30
_chemical_name_systematic 1AFC-An
_space_group_crystal_system monoclinic
_space_group_IT_number 14
_space_group_name_Hall '-P 2yn'
_space_group_name_H-M_alt 'P 1 21/n 1'
_atom_sites_solution_hydrogens geom
_atom_sites_solution_primary dual
_audit_block_doi 10.5517/ccdc.csd.cc2jmx47
_audit_creation_date 2024-03-24
_audit_creation_method
;
Olex2 1.5
(compiled 2024.02.16 svn.r378c4104 for OlexSys, GUI svn.r6928)
;
_audit_update_record
;
2024-03-24 deposited with the CCDC.	2024-06-20 downloaded from the CCDC.
;
_cell_angle_alpha 90
_cell_angle_beta 96.666(4)
_cell_angle_gamma 90
_cell_formula_units_Z 4
_cell_length_a 22.4426(12)
_cell_length_b 20.9039(10)
_cell_length_c 30.0536(10)
_cell_measurement_reflns_used 9107
_cell_measurement_temperature 100.01(10)
_cell_measurement_theta_max 61.1820
_cell_measurement_theta_min 3.3480
_cell_volume 14004.0(11)
_computing_cell_refinement 'CrysAlisPro 1.171.41.76a (Rigaku OD, 2020)'
_computing_data_collection 'CrysAlisPro 1.171.41.76a (Rigaku OD, 2020)'
_computing_data_reduction 'CrysAlisPro 1.171.41.76a (Rigaku OD, 2020)'
_computing_molecular_graphics 'Olex2 1.5 (Dolomanov et al., 2009)'
_computing_publication_material 'Olex2 1.5 (Dolomanov et al., 2009)'
_computing_structure_refinement 'SHELXL 2019/3 (Sheldrick, 2015)'
_computing_structure_solution 'SHELXT 2014/5 (Sheldrick, 2014)'
_diffrn_ambient_environment N~2~
_diffrn_ambient_temperature 100.01(10)
_diffrn_detector 'Hybrid Pixel Array Detector'
_diffrn_detector_area_resol_mean 10.0000
_diffrn_detector_type HyPix
_diffrn_measured_fraction_theta_full 0.999
_diffrn_measured_fraction_theta_max 0.999
_diffrn_measurement_details
;
List of Runs (angles in degrees, time in seconds):

  # Type    Start    End  Width  t~exp~   \w     \q     \k     \f   Frames
#--------------------------------------------------------------------------
  1  \w   -150.00 -63.00   0.50   45.00    --  -88.69-142.00 -55.00  174
  2  \w    -97.00 -72.00   0.50   45.00    --  -88.69 142.00   1.00   50
  3  \w   -114.00 -17.00   0.50   45.00    --  -88.69 128.00-169.00  194
  4  \w     49.00  74.00   0.50   45.00    --   90.57-142.00 -55.00   50
  5  \w     84.00 113.00   0.50   45.00    --   90.57-128.00 115.00   58
  6  \w     66.00  92.00   0.50   45.00    --   90.57 142.00   1.00   52
  7  \w    -71.00  10.00   0.50   20.00    --    0.94 -19.00 150.00  162
  8  \w    -17.00  34.00   0.50   20.00    --    0.94 -99.00  30.00  102
  9  \w    -22.00  14.00   0.50   20.00    --    0.94 -99.00-180.00   72
 10  \w    -41.00 -15.00   0.50   45.00    --  -88.69  37.00  60.00   52
 11  \w    -55.00 -18.00   0.50   45.00    --  -88.69   0.00  90.00   74
 12  \w    -76.00 -21.00   0.50   45.00    --  -88.69   0.00-150.00  110
 13  \w    -66.00 -37.00   0.50   45.00    --  -88.69  57.00 150.00   58
 14  \w    -68.00 -18.00   0.50   45.00    --  -88.69  57.00-150.00  100
 15  \w    -42.00 -15.00   0.50   45.00    --  -88.69  37.00 -60.00   54
 16  \w    -68.00 -43.00   0.50   45.00    --  -88.69  57.00-180.00   50
 17  \w   -102.00 -16.00   0.50   45.00    --  -88.69  77.00   0.00  172
 18  \w     78.00 138.00   0.50   45.00    --   90.57  57.00 -60.00  120
 19  \w     25.00 107.00   0.50   45.00    --   90.57-125.00  60.00  164
;
_diffrn_measurement_device 'four-circle diffractometer'
_diffrn_measurement_device_type 'XtaLAB Synergy, Single source at home/near, HyPix'
_diffrn_measurement_method '\w scans'
_diffrn_orient_matrix_type 'CrysAlisPro convention (1999,Acta A55,543-557)'
_diffrn_orient_matrix_UB_11 0.0240417000
_diffrn_orient_matrix_UB_12 -0.0659153000
_diffrn_orient_matrix_UB_13 -0.0122065000
_diffrn_orient_matrix_UB_21 0.0526561000
_diffrn_orient_matrix_UB_22 0.0326757000
_diffrn_orient_matrix_UB_23 -0.0196870000
_diffrn_orient_matrix_UB_31 0.0377985000
_diffrn_orient_matrix_UB_32 -0.0035489000
_diffrn_orient_matrix_UB_33 0.0461329000
_diffrn_radiation_monochromator mirror
_diffrn_radiation_probe x-ray
_diffrn_radiation_type 'Cu K\a'
_diffrn_radiation_wavelength 1.54184
_diffrn_reflns_av_R_equivalents 0.0460
_diffrn_reflns_av_unetI/netI 0.0390
_diffrn_reflns_Laue_measured_fraction_full 0.999
_diffrn_reflns_Laue_measured_fraction_max 0.999
_diffrn_reflns_limit_h_max 23
_diffrn_reflns_limit_h_min -23
_diffrn_reflns_limit_k_max 22
_diffrn_reflns_limit_k_min -21
_diffrn_reflns_limit_l_max 31
_diffrn_reflns_limit_l_min -27
_diffrn_reflns_number 71366
_diffrn_reflns_point_group_measured_fraction_full 0.999
_diffrn_reflns_point_group_measured_fraction_max 0.999
_diffrn_reflns_theta_full 55.095
_diffrn_reflns_theta_max 55.095
_diffrn_reflns_theta_min 3.358
_diffrn_source 'micro-focus sealed X-ray tube'
_diffrn_source_type 'PhotonJet (Cu) X-ray Source'
_exptl_absorpt_coefficient_mu 0.478
_exptl_absorpt_correction_T_max 1.00000
_exptl_absorpt_correction_T_min 0.70372
_exptl_absorpt_correction_type multi-scan
_exptl_absorpt_process_details
;
CrysAlisPro 1.171.41.76a (Rigaku Oxford Diffraction, 2020)
Empirical absorption correction using spherical harmonics,
implemented in SCALE3 ABSPACK scaling algorithm.
;
_exptl_crystal_colour red
_exptl_crystal_colour_primary red
_exptl_crystal_density_diffrn 0.944
_exptl_crystal_description plate
_exptl_crystal_F_000 4204
_exptl_crystal_preparation 'Grown in a 100:1 An:1AFC104'
_exptl_crystal_recrystallization_method Toluene:Methanol
_exptl_crystal_size_max 0.3
_exptl_crystal_size_mid 0.222
_exptl_crystal_size_min 0.126
_refine_diff_density_max 0.802
_refine_diff_density_min -0.408
_refine_diff_density_rms 0.070
_refine_ls_extinction_method none
_refine_ls_goodness_of_fit_ref 1.302
_refine_ls_hydrogen_treatment constr
_refine_ls_matrix_type full
_refine_ls_number_parameters 1440
_refine_ls_number_reflns 17628
_refine_ls_number_restraints 1633
_refine_ls_restrained_S_all 1.301
_refine_ls_R_factor_all 0.1341
_refine_ls_R_factor_gt 0.1055
_refine_ls_shift/su_max 3.741
_refine_ls_shift/su_mean 0.034
_refine_ls_structure_factor_coef Fsqd
_refine_ls_weighting_details 'w=1/[\s^2^(Fo^2^)+(0.2000P)^2^] where P=(Fo^2^+2Fc^2^)/3'
_refine_ls_weighting_scheme calc
_refine_ls_wR_factor_gt 0.3262
_refine_ls_wR_factor_ref 0.3502
_reflns_Friedel_coverage 0.000
_reflns_number_gt 11173
_reflns_number_total 17628
_reflns_threshold_expression 'I > 2\s(I)'
_cod_data_source_file d4sc03359k2.cif
_cod_data_source_block 1afc104-an_auto
_cod_depositor_comments 'Adding full bibliography for 1571960.cif.'
_cod_database_code 1571960
_shelx_shelxl_version_number 2019/3
_chemical_oxdiff_formula C126H108N6O12
_shelx_space_group_comment
;
The symmetry employed for this shelxl refinement is uniquely defined
by the following loop, which should always be used as a source of
symmetry information in preference to the above space-group names.
They are only intended as comments.
;
_shelx_estimated_absorpt_t_max 0.942
_shelx_estimated_absorpt_t_min 0.870
_reflns_odcompleteness_completeness 99.87
_reflns_odcompleteness_iscentric 1
_reflns_odcompleteness_theta 55.03
_olex2_refinement_description
;
1. Fixed Uiso
 At 1.2 times of:
  All C(H) groups, All C(H,H) groups
 At 1.5 times of:
  All C(H,H,H) groups
2. Restrained distances
 C34-C02Y = C34-C117 = C34-C123 = C34-C174
 1.54 with sigma of 0.02
 C135-C03B = C135-C111 = C135-C153 = C135-C158
 1.54 with sigma of 0.02
 C55-C032 = C55-C126 = C55-C162 = C55-C148
 1.54 with sigma of 0.02
 C11-C12
 1.51 with sigma of 0.02
 C12-C13 = C12-C17 = C14-C15
 1.39 with sigma of 0.02
 C13-C14 = C15-C16 = C16-C17
 1.38 with sigma of 0.02
 C18-C19
 1.51 with sigma of 0.02
 C19-C1J = C19-C1N = C1K-C1L
 1.39 with sigma of 0.02
 C1J-C1K = C1L-C1M = C1M-C1N
 1.38 with sigma of 0.02
 C11-C13 = C11-C17
 2.52 with sigma of 0.04
 C12-C14
 2.42 with sigma of 0.04
 C12-C16
 2.41 with sigma of 0.04
 C13-C15
 2.39 with sigma of 0.04
 C14-C16 = C15-C17
 2.4 with sigma of 0.04
 C18-C1J = C18-C1N
 2.52 with sigma of 0.04
 C19-C1K
 2.42 with sigma of 0.04
 C19-C1M
 2.41 with sigma of 0.04
 C1J-C1L
 2.39 with sigma of 0.04
 C1K-C1M = C1L-C1N
 2.4 with sigma of 0.04
 C12-C13 \\sim C13-C14 \\sim C14-C15 \\sim C15-C16 \\sim C16-C17 \\sim C17-C12
 with sigma of 0.02
 C12-C16 \\sim C12-C14 \\sim C17-C15 \\sim C13-C17 \\sim C14-C16 \\sim C13-C15
 with sigma of 0.04
 C11-C17 \\sim C11-C13
 with sigma of 0.04
 C19-C1J \\sim C1J-C1K \\sim C1K-C1L \\sim C1L-C1M \\sim C1M-C1N \\sim C1N-C19
 with sigma of 0.02
 C19-C1M \\sim C19-C1K \\sim C1N-C1L \\sim C1J-C1N \\sim C1K-C1M \\sim C1J-C1L
 with sigma of 0.04
 C18-C1N \\sim C18-C1J
 with sigma of 0.04
 O00G-C029 \\sim O1-C029
 with sigma of 0.02
 O00G-C3 \\sim O1-C3A
 with sigma of 0.02
 C3-C22 \\sim C3A-C22A
 with sigma of 0.02
 C3-C10 \\sim C3A-C10A
 with sigma of 0.02
 C22-C21 \\sim C22A-C21A
 with sigma of 0.02
 C10-C20 \\sim C10A-C20A
 with sigma of 0.02
 C23-C21 \\sim C23A-C21A
 with sigma of 0.02
 C23-C20 \\sim C23A-C20A
 with sigma of 0.02
 C23-C24 \\sim C23A-C24A
 with sigma of 0.02
 C24-C27 \\sim C24A-C27A
 with sigma of 0.02
 C24-C26 \\sim C24A-C26A
 with sigma of 0.02
 C24-C25 \\sim C24A-C25A
 with sigma of 0.02
 O00G-C22 \\sim O1-C22A
 with sigma of 0.04
 O00G-C10 \\sim O1-C10A
 with sigma of 0.04
 C029-C3 \\sim C029-C3A
 with sigma of 0.04
 C3-C21 \\sim C3A-C21A
 with sigma of 0.04
 C3-C20 \\sim C3A-C20A
 with sigma of 0.04
 C22-C10 \\sim C22A-C10A
 with sigma of 0.04
 C22-C23 \\sim C22A-C23A
 with sigma of 0.04
 C10-C23 \\sim C10A-C23A
 with sigma of 0.04
 C23-C27 \\sim C23A-C27A
 with sigma of 0.04
 C23-C26 \\sim C23A-C26A
 with sigma of 0.04
 C23-C25 \\sim C23A-C25A
 with sigma of 0.04
 C21-C20 \\sim C21A-C20A
 with sigma of 0.04
 C21-C24 \\sim C21A-C24A
 with sigma of 0.04
 C20-C24 \\sim C20A-C24A
 with sigma of 0.04
 C27-C26 \\sim C27A-C26A
 with sigma of 0.04
 C27-C25 \\sim C27A-C25A
 with sigma of 0.04
 C26-C25 \\sim C26A-C25A
 with sigma of 0.04
3. Restrained planarity
 C11, C12, C13, C14, C15, C16, C17
 with sigma of 0.1
 C18, C19, C1J, C1K, C1L, C1M, C1N
 with sigma of 0.1
4. Uiso/Uaniso restraints and constraints
C11 \\sim C12 \\sim C13 \\sim C14 \\sim C15 \\sim C16 \\sim C17: within 2A with
sigma of 0.04 and sigma for terminal atoms of 0.08 within 2A
C18 \\sim C19 \\sim C1J \\sim C1K \\sim C1L \\sim C1M \\sim C1N: within 2A with
sigma of 0.04 and sigma for terminal atoms of 0.08 within 2A
5. Rigid body (RIGU) restrains
 All non-hydrogen atoms
 with sigma for 1-2 distances of 0.001 and sigma for 1-3 distances of 0.001
 C11, C12, C13, C14, C15, C16, C17
 with sigma for 1-2 distances of 0.004 and sigma for 1-3 distances of 0.004
 C18, C19, C1J, C1K, C1L, C1M, C1N
 with sigma for 1-2 distances of 0.004 and sigma for 1-3 distances of 0.004
6. Others
 Sof(O1)=1-FVAR(1)
 Sof(O00G)=FVAR(1)
 Fixed Sof: C3(0.5) C22(0.5) H22(0.5) C10(0.5) H10(0.5) C23(0.5) C21(0.5)
 H21(0.5) C20(0.5) H20(0.5) C24(0.5) C27(0.5) H27a(0.5) H27b(0.5) H27c(0.5)
 C26(0.5) C25(0.5) H25a(0.5) H25b(0.5) H25c(0.5) C3A(0.5) C22A(0.5) H22A(0.5)
 C10A(0.5) H10A(0.5) C23A(0.5) C21A(0.5) H21A(0.5) C20A(0.5) H20A(0.5)
 C24A(0.5) C27A(0.5) H27d(0.5) H27e(0.5) H27f(0.5) C25A(0.5) H25d(0.5)
 H25e(0.5) H25f(0.5) C26A(0.5)
7.a Secondary CH2 refined with riding coordinates:
 C01P(H01b,H01d), C01T(H01e,H01f), C023(H02a,H02b), C027(H02c,H02d), C02C(H02f,
 H02g), C02E(H02i,H02j), C02F(H02k,H02l), C02G(H02m,H02n), C02K(H02p,H02q),
 C02M(H02s,H02t), C02P(H02u,H02v), C02X(H02z,H)
7.b Aromatic/amide H refined with riding coordinates:
 C016(H016), C01A(H01A), C01C(H01C), C01G(H01G), C01H(H01H), C01I(H01I),
 C01J(H01J), C01Q(H01Q), C01W(H01W), C01X(H01X), C01Y(H01Y), C01Z(H01Z),
 C020(H020), C022(H022), C024(H024), C028(H028), C02B(H02e), C02D(H02h),
 C02J(H02o), C02L(H02r), C02R(H02w), C02N(H02x), C034(H034), C039(H039),
 C02T(H02y), C02Q(H02), C02I(H1), C02O(H2), C030(H030), C031(H031), C4(H4),
 C9(H9), C7(H7), C5(H5), C1(H1a), C13(H13), C14(H14), C15(H15), C16(H16),
 C17(H17), C1J(H1J), C1K(H1K), C1L(H1L), C1M(H1M), C1N(H1N), C22(H22), C10(H10),
  C21(H21), C20(H20), C22A(H22A), C10A(H10A), C21A(H21A), C20A(H20A)
7.c Fitted hexagon refined as free rotating group:
 C02R(C02H,C02N,C034,C03B,C039), C02Y(C02Q,C02I,C02A,C02O,C030), C6(C4,C9,C7,
 C5,C1)
7.d Idealised Me refined as rotating group:
 C111(H11a,H11b,H11c), C117(H11d,H11e,H11f), C123(H12a,H12b,H12c), C126(H12d,
 H12e,H12f), C153(H15a,H15b,H15c), C162(H16a,H16b,H16c), C174(H17a,H17b,H17c),
 C148(H14a,H14b,H14c), C158(H15d,H15e,H15f), C8(H8a,H8b,H8c), C11(H11g,H11h,
 H11i), C18(H18a,H18b,H18c), C27(H27a,H27b,H27c), C25(H25a,H25b,H25c),
 C27A(H27d,H27e,H27f), C25A(H25d,H25e,H25f)
;
_smtbx_masks_void_probe_radius 1.2
_smtbx_masks_void_truncation_radius 1.2
_olex2_exptl_crystal_mounting_method 'Moutned using paraffin oil'
_olex2_submission_original_sample_id 1AFC104-An
_olex2_submission_special_instructions 'No special instructions were received'
_oxdiff_exptl_absorpt_empirical_details
;
Empirical correction (ABSPACK) includes:
- Absorption correction using spherical harmonics
- Frame scaling
;
_oxdiff_exptl_absorpt_empirical_full_max 1.544
_oxdiff_exptl_absorpt_empirical_full_min 0.568

loop_
_space_group_symop_operation_xyz
'x, y, z'
'-x+1/2, y+1/2, -z+1/2'
'-x, -y, -z'
'x-1/2, -y-1/2, z-1/2'

loop_
_atom_site_label
_atom_site_type_symbol
_atom_site_fract_x
_atom_site_fract_y
_atom_site_fract_z
_atom_site_U_iso_or_equiv
_atom_site_adp_type
_atom_site_occupancy
_atom_site_site_symmetry_order
_atom_site_calc_flag
_atom_site_refinement_flags_posn
_atom_site_refinement_flags_adp
_atom_site_refinement_flags_occupancy
_atom_site_disorder_assembly
_atom_site_disorder_group
O001 O 0.30672(17) 0.95413(14) 0.42497(9) 0.0866(8) Uani 1 1 d . . . . .
O002 O 0.49813(18) 0.93682(14) 0.53266(10) 0.1029(11) Uani 1 1 d . . . . .
O003 O 0.29023(16) 0.85632(14) 0.14443(9) 0.0909(9) Uani 1 1 d . . . . .
O004 O 0.29973(16) 0.53179(14) 0.16809(9) 0.0886(9) Uani 1 1 d . . . . .
O005 O 0.26144(17) 0.84836(14) 0.39494(9) 0.0867(8) Uani 1 1 d . . . . .
O006 O 0.13916(16) 0.53498(14) 0.24723(9) 0.0820(9) Uani 1 1 d . . . . .
O007 O 0.61099(17) 0.57060(15) 0.48661(11) 0.0983(10) Uani 1 1 d . . . . .
O008 O 0.14525(18) 0.84555(16) 0.23871(11) 0.0949(10) Uani 1 1 d . . . . .
N009 N 0.22281(17) 0.49322(17) 0.40886(11) 0.0745(9) Uani 1 1 d . . . . .
N00A N 0.21977(19) 0.53365(15) 0.20787(10) 0.0737(8) Uani 1 1 d . . . . .
O00B O 0.45056(16) 0.63144(15) 0.55593(10) 0.0950(10) Uani 1 1 d . . . . .
N00C N 0.5300(2) 0.59912(17) 0.52173(12) 0.0869(9) Uani 1 1 d . . . . .
N00D N 0.2179(2) 0.84921(16) 0.19170(11) 0.0803(9) Uani 1 1 d . . . . .
O00E O 0.48133(18) 0.90659(18) 0.24483(10) 0.1015(10) Uani 1 1 d . . . . .
N00F N 0.5682(2) 0.90343(18) 0.49047(13) 0.0961(10) Uani 1 1 d . . . . .
O00G O 0.5231(7) 0.8190(7) 0.2961(4) 0.091(3) Uani 0.71(10) 1 d D . P A 1
O00H O 0.6400(2) 0.87040(19) 0.44769(12) 0.1118(11) Uani 1 1 d . . . . .
C00I C 0.2965(2) 0.52067(18) 0.28798(13) 0.0679(9) Uani 1 1 d . . . . .
C00J C 0.3350(2) 0.51856(17) 0.32935(13) 0.0656(8) Uani 1 1 d . . . . .
C00K C 0.1743(2) 0.6203(2) 0.16012(13) 0.0735(10) Uani 1 1 d . . . . .
C00L C 0.3207(2) 0.5240(2) 0.24671(13) 0.0736(10) Uani 1 1 d . . . . .
C00M C 0.3107(2) 0.52124(18) 0.37081(12) 0.0668(9) Uani 1 1 d . . . . .
C00N C 0.2486(2) 0.50978(19) 0.37052(13) 0.0692(9) Uani 1 1 d . . . . .
C00O C 0.2347(2) 0.52256(19) 0.28937(13) 0.0697(9) Uani 1 1 d . . . . .
C00P C 0.4284(2) 0.58530(19) 0.48396(13) 0.0758(10) Uani 1 1 d . . . . .
C00Q C 0.3990(2) 0.51679(19) 0.32771(13) 0.0712(9) Uani 1 1 d . . . . .
C00R C 0.1725(2) 0.7536(2) 0.15445(13) 0.0768(11) Uani 1 1 d . . . . .
C00S C 0.3504(2) 0.54242(18) 0.40967(12) 0.0661(9) Uani 1 1 d . . . . .
C00T C 0.3307(2) 0.88192(19) 0.34645(13) 0.0730(9) Uani 1 1 d . . . . .
N00U N 0.52288(19) 0.4579(2) 0.34431(13) 0.0894(10) Uani 1 1 d . . . . .
C00V C 0.2808(3) 0.52952(19) 0.20457(14) 0.0759(10) Uani 1 1 d . . . . .
C00W C 0.4697(3) 0.6070(2) 0.52342(15) 0.0843(11) Uani 1 1 d . . . . .
C2 C 0.3496(2) 0.87913(18) 0.30246(13) 0.0715(9) Uani 1 1 d . . . . .
C00Y C 0.1972(3) 0.8525(2) 0.23418(15) 0.0796(11) Uani 1 1 d . . . . .
C00Z C 0.2731(2) 0.8645(2) 0.35211(14) 0.0767(10) Uani 1 1 d . . . . .
C010 C 0.5108(3) 0.9220(2) 0.49591(16) 0.0922(11) Uani 1 1 d . . . . .
C011 C 0.3214(3) 0.8726(2) 0.22145(13) 0.0777(10) Uani 1 1 d . . . . .
C012 C 0.4136(2) 0.53850(18) 0.40858(13) 0.0667(9) Uani 1 1 d . . . . .
C013 C 0.4383(2) 0.51633(19) 0.36992(13) 0.0716(9) Uani 1 1 d . . . . .
C014 C 0.4377(2) 0.89322(18) 0.37725(13) 0.0740(9) Uani 1 1 d . . . . .
C015 C 0.2765(3) 0.85952(19) 0.18290(14) 0.0792(10) Uani 1 1 d . . . . .
C016 C 0.1306(2) 0.6550(2) 0.17749(14) 0.0815(11) Uani 1 1 d . . . . .
H016 H 0.100684 0.633498 0.191741 0.098 Uiso 1 1 calc R U . . .
C017 C 0.3766(2) 0.90191(19) 0.38311(13) 0.0743(9) Uani 1 1 d . . . . .
C018 C 0.3637(3) 0.93131(19) 0.42343(13) 0.0785(10) Uani 1 1 d . . . . .
C019 C 0.3038(2) 0.87218(19) 0.26554(13) 0.0735(9) Uani 1 1 d . . . . .
C01A C 0.3789(3) 0.8837(2) 0.21503(15) 0.0832(11) Uani 1 1 d . . . . .
H01A H 0.389177 0.886390 0.185301 0.100 Uiso 1 1 calc R U . . .
C01B C 0.1938(3) 0.53093(19) 0.24765(13) 0.0724(10) Uani 1 1 d . . . . .
C01C C 0.3676(2) 0.5934(2) 0.48336(14) 0.0772(11) Uani 1 1 d . . . . .
H01C H 0.351949 0.614045 0.507660 0.093 Uiso 1 1 calc R U . . .
C01D C 0.4523(2) 0.55815(19) 0.44706(13) 0.0723(9) Uani 1 1 d . . . . .
C01E C 0.2444(2) 0.86301(19) 0.27319(14) 0.0763(10) Uani 1 1 d . . . . .
C01F C 0.4098(2) 0.8818(2) 0.29536(13) 0.0764(10) Uani 1 1 d . . . . .
C01G C 0.2152(2) 0.7195(2) 0.13544(14) 0.0802(11) Uani 1 1 d . . . . .
H01G H 0.243930 0.741477 0.120260 0.096 Uiso 1 1 calc R U . . .
C01H C 0.2168(2) 0.6533(2) 0.13814(13) 0.0797(11) Uani 1 1 d . . . . .
H01H H 0.246855 0.630161 0.125086 0.096 Uiso 1 1 calc R U . . .
C01I C 0.2109(2) 0.51614(19) 0.32916(13) 0.0707(10) Uani 1 1 d . . . . .
H01I H 0.168522 0.515929 0.329171 0.085 Uiso 1 1 calc R U . . .
C01J C 0.1297(2) 0.7208(2) 0.17449(14) 0.0832(11) Uani 1 1 d . . . . .
H01J H 0.098850 0.744010 0.186501 0.100 Uiso 1 1 calc R U . . .
C01K C 0.5566(3) 0.5740(2) 0.48567(17) 0.0859(11) Uani 1 1 d . . . . .
C01L C 0.4552(2) 0.8761(2) 0.33472(14) 0.0775(10) Uani 1 1 d . . . . .
C01M C 0.4656(3) 0.92082(19) 0.45572(14) 0.0819(11) Uani 1 1 d . . . . .
C01N C 0.5859(3) 0.6920(2) 0.55671(15) 0.0882(12) Uani 1 1 d . . . . .
C01O C 0.4992(2) 0.4985(2) 0.37448(15) 0.0799(11) Uani 1 1 d . . . . .
C01P C 0.1796(2) 0.54827(19) 0.16618(13) 0.0780(12) Uani 1 1 d . . . . .
H01B H 0.139404 0.529610 0.168062 0.094 Uiso 1 1 calc R U . . .
H01D H 0.196076 0.529087 0.140086 0.094 Uiso 1 1 calc R U . . .
C01Q C 0.3284(2) 0.5710(2) 0.44641(13) 0.0755(11) Uani 1 1 d . . . . .
H01Q H 0.286357 0.575535 0.446600 0.091 Uiso 1 1 calc R U . . .
C01R C 0.4819(2) 0.89918(19) 0.41482(14) 0.0765(10) Uani 1 1 d . . . . .
C01S C 0.5411(2) 0.8818(2) 0.41025(15) 0.0829(11) Uani 1 1 d . . . . .
C01T C 0.1577(2) 0.4851(3) 0.40731(15) 0.0879(12) Uani 1 1 d . . . . .
H01E H 0.142009 0.456138 0.382621 0.105 Uiso 1 1 calc R U . . .
H01F H 0.136693 0.526709 0.403507 0.105 Uiso 1 1 calc R U . . .
C01U C 0.4241(3) 0.8915(2) 0.25108(14) 0.0858(12) Uani 1 1 d . . . . .
C01V C 0.5894(3) 0.8842(2) 0.44965(17) 0.0953(12) Uani 1 1 d . . . . .
C01W C 0.2290(2) 0.8571(2) 0.31560(14) 0.0803(11) Uani 1 1 d . . . . .
H01W H 0.188720 0.848087 0.320279 0.096 Uiso 1 1 calc R U . . .
C01X C 0.3813(2) 0.5253(2) 0.24653(15) 0.0839(12) Uani 1 1 d . . . . .
H01X H 0.397699 0.528728 0.218879 0.101 Uiso 1 1 calc R U . . .
C01Y C 0.4085(3) 0.93959(19) 0.45924(14) 0.0832(11) Uani 1 1 d . . . . .
H01Y H 0.398883 0.958489 0.486261 0.100 Uiso 1 1 calc R U . . .
C01Z C 0.4199(2) 0.5215(2) 0.28671(14) 0.0830(12) Uani 1 1 d . . . . .
H01Z H 0.461953 0.522286 0.285452 0.100 Uiso 1 1 calc R U . . .
C020 C 0.6326(3) 0.7106(2) 0.53408(16) 0.0935(13) Uani 1 1 d . . . . .
H020 H 0.658001 0.679365 0.523113 0.112 Uiso 1 1 calc R U . . .
C021 C 0.6057(3) 0.8214(2) 0.54378(16) 0.0931(13) Uani 1 1 d . . . . .
C022 C 0.5612(3) 0.8019(2) 0.56759(16) 0.0971(13) Uani 1 1 d . . . . .
H022 H 0.536592 0.832792 0.579715 0.116 Uiso 1 1 calc R U . . .
C023 C 0.5724(3) 0.6206(2) 0.56057(16) 0.0986(16) Uani 1 1 d . . . . .
H02A H 0.610138 0.595948 0.561634 0.118 Uiso 1 1 calc R U . . .
H02B H 0.554637 0.612539 0.588710 0.118 Uiso 1 1 calc R U . . .
C024 C 0.5512(3) 0.7376(2) 0.57440(15) 0.0954(13) Uani 1 1 d . . . . .
H024 H 0.520210 0.724732 0.591447 0.114 Uiso 1 1 calc R U . . .
C025 C 0.5142(2) 0.5510(2) 0.44679(15) 0.0768(10) Uani 1 1 d . . . . .
C026 C 0.2060(3) 0.8560(3) 0.40898(16) 0.0936(12) Uani 1 1 d . . . . .
C027 C 0.1736(2) 0.8258(2) 0.15471(14) 0.0839(13) Uani 1 1 d . . . . .
H02C H 0.184575 0.841629 0.125705 0.101 Uiso 1 1 calc R U . . .
H02D H 0.133274 0.842339 0.158654 0.101 Uiso 1 1 calc R U . . .
C028 C 0.5373(2) 0.5212(2) 0.41232(15) 0.0815(11) Uani 1 1 d . . . . .
H028 H 0.579481 0.515460 0.413578 0.098 Uiso 1 1 calc R U . . .
C029 C 0.5127(2) 0.8533(2) 0.33333(15) 0.0835(11) Uani 1 1 d D . . . .
C02B C 0.5566(2) 0.8565(2) 0.37128(16) 0.0880(12) Uani 1 1 d . . . . .
H02E H 0.596213 0.841381 0.369606 0.106 Uiso 1 1 calc R U . . .
C02C C 0.2540(2) 0.4523(2) 0.44401(13) 0.0795(11) Uani 1 1 d . . . . .
H02F H 0.274720 0.478633 0.468482 0.095 Uiso 1 1 calc R U . . .
H02G H 0.283854 0.424729 0.431599 0.095 Uiso 1 1 calc R U . . .
C02D C 0.6429(3) 0.7761(2) 0.52715(16) 0.0966(13) Uani 1 1 d . . . . .
H02H H 0.674909 0.789320 0.511224 0.116 Uiso 1 1 calc R U . . .
C02E C 0.6117(3) 0.8911(2) 0.53136(17) 0.1090(17) Uani 1 1 d . . . . .
H02I H 0.602410 0.918858 0.556326 0.131 Uiso 1 1 calc R U . . .
H02J H 0.653151 0.900213 0.525027 0.131 Uiso 1 1 calc R U . . .
C02F C 0.4869(3) 0.4077(3) 0.32065(17) 0.0958(14) Uani 1 1 d . . . . .
H02K H 0.473491 0.420688 0.289415 0.115 Uiso 1 1 calc R U . . .
H02L H 0.451257 0.397816 0.335944 0.115 Uiso 1 1 calc R U . . .
C02G C 0.2059(3) 0.4131(3) 0.46058(16) 0.0945(13) Uani 1 1 d . . . . .
H02M H 0.215880 0.402729 0.492717 0.113 Uiso 1 1 calc R U . . .
H02N H 0.199744 0.372820 0.443369 0.113 Uiso 1 1 calc R U . . .
C02J C 0.1690(3) 0.9075(3) 0.39662(18) 0.1025(14) Uani 1 1 d . . . . .
H02O H 0.179619 0.938525 0.375866 0.123 Uiso 1 1 calc R U . . .
C02K C 0.1507(3) 0.4554(3) 0.45328(16) 0.1055(15) Uani 1 1 d . . . . .
H02P H 0.150928 0.488497 0.476832 0.127 Uiso 1 1 calc R U . . .
H02Q H 0.113317 0.429921 0.452352 0.127 Uiso 1 1 calc R U . . .
C02L C 0.1909(4) 0.8115(3) 0.4401(2) 0.1207(17) Uani 1 1 d . . . . .
H02R H 0.217539 0.777267 0.448983 0.145 Uiso 1 1 calc R U . . .
C02M C 0.5287(3) 0.3505(3) 0.3218(2) 0.1212(18) Uani 1 1 d . . . . .
H02S H 0.527872 0.325295 0.349576 0.145 Uiso 1 1 calc R U . . .
H02T H 0.518367 0.322253 0.295537 0.145 Uiso 1 1 calc R U . . .
C02P C 0.5853(3) 0.4388(3) 0.3515(2) 0.1109(16) Uani 1 1 d . . . . .
H02U H 0.597045 0.426252 0.383029 0.133 Uiso 1 1 calc R U . . .
H02V H 0.611904 0.473714 0.343488 0.133 Uiso 1 1 calc R U . . .
C02R C 0.2935(2) 0.92114(18) 0.50084(13) 0.130(2) Uani 1 1 d G . . . .
H02W H 0.314980 0.882476 0.497927 0.156 Uiso 1 1 calc R U . . .
C02H C 0.28546(18) 0.96402(18) 0.46530(10) 0.0958(13) Uani 1 1 d G . . . .
C02N C 0.2541(2) 1.02059(17) 0.46956(14) 0.1172(17) Uani 1 1 d G . . . .
H02X H 0.248555 1.049894 0.445272 0.141 Uiso 1 1 calc R U . . .
C034 C 0.2308(2) 1.0343(2) 0.50937(18) 0.158(2) Uani 1 1 d G . . . .
H034 H 0.209305 1.072954 0.512280 0.190 Uiso 1 1 calc R U . . .
C03B C 0.2388(3) 0.9914(3) 0.54491(14) 0.185(3) Uani 1 1 d DG . . . .
C039 C 0.2702(3) 0.9348(3) 0.54064(11) 0.167(3) Uani 1 1 d G . . . .
H039 H 0.275729 0.905536 0.564936 0.200 Uiso 1 1 calc R U . . .
C02T C 0.1374(4) 0.8169(4) 0.4582(3) 0.146(2) Uani 1 1 d . . . . .
H02Y H 0.126987 0.785481 0.478808 0.175 Uiso 1 1 calc R U . . .
C02X C 0.5881(3) 0.3818(4) 0.3202(2) 0.131(2) Uani 1 1 d . . . . .
H02Z H 0.593226 0.395855 0.289424 0.157 Uiso 1 1 calc R U . . .
H H 0.621346 0.352577 0.331101 0.157 Uiso 1 1 calc R U . . .
C02Y C 0.5267(2) 1.0053(2) 0.13278(11) 0.1311(19) Uani 1 1 d DG . . . .
C02Q C 0.48560(19) 1.03141(17) 0.15892(12) 0.1162(17) Uani 1 1 d G . . . .
H02 H 0.468863 1.072433 0.151899 0.139 Uiso 1 1 calc R U . . .
C02I C 0.46902(16) 0.99751(18) 0.19532(11) 0.0983(14) Uani 1 1 d G . . . .
H1 H 0.440961 1.015360 0.213184 0.118 Uiso 1 1 calc R U . . .
C02A C 0.49351(18) 0.93749(17) 0.20559(10) 0.0984(13) Uani 1 1 d G . . . .
C02O C 0.5346(2) 0.91137(18) 0.17946(14) 0.135(2) Uani 1 1 d G . . . .
H2 H 0.551296 0.870343 0.186478 0.162 Uiso 1 1 calc R U . . .
C030 C 0.5511(2) 0.9453(3) 0.14305(13) 0.158(3) Uani 1 1 d G . . . .
H030 H 0.579199 0.927415 0.125193 0.190 Uiso 1 1 calc R U . . .
C031 C 0.1166(4) 0.9120(4) 0.4153(2) 0.133(2) Uani 1 1 d . . . . .
H031 H 0.090437 0.946783 0.407006 0.159 Uiso 1 1 calc R U . . .
C032 C 0.0994(4) 0.8661(5) 0.4472(3) 0.154(2) Uani 1 1 d D . . . .
C34 C 0.5475(4) 1.0474(6) 0.0952(3) 0.182(3) Uani 1 1 d D . . . .
C55 C 0.0412(5) 0.8735(7) 0.4693(4) 0.228(4) Uani 1 1 d D . . . .
C111 C 0.2764(6) 1.0243(9) 0.6234(3) 0.296(7) Uani 1 1 d D . . . .
H11A H 0.282302 1.070740 0.624201 0.444 Uiso 1 1 calc R U . . .
H11B H 0.311195 1.003739 0.612408 0.444 Uiso 1 1 calc R U . . .
H11C H 0.272131 1.008673 0.653566 0.444 Uiso 1 1 calc R U . . .
C117 C 0.4938(6) 1.0571(11) 0.0611(4) 0.404(12) Uani 1 1 d D . . . .
H11D H 0.492716 1.023629 0.038218 0.606 Uiso 1 1 calc R U . . .
H11E H 0.496376 1.099124 0.046946 0.606 Uiso 1 1 calc R U . . .
H11F H 0.457143 1.055018 0.075911 0.606 Uiso 1 1 calc R U . . .
C123 C 0.5802(7) 1.1078(8) 0.1164(4) 0.295(7) Uani 1 1 d D . . . .
H12A H 0.555262 1.127980 0.137177 0.443 Uiso 1 1 calc R U . . .
H12B H 0.587108 1.138156 0.092741 0.443 Uiso 1 1 calc R U . . .
H12C H 0.618741 1.095174 0.132781 0.443 Uiso 1 1 calc R U . . .
C126 C 0.0037(6) 0.9324(9) 0.4499(6) 0.335(9) Uani 1 1 d D . . . .
H12D H -0.033405 0.935271 0.464054 0.503 Uiso 1 1 calc R U . . .
H12E H -0.006152 0.927309 0.417465 0.503 Uiso 1 1 calc R U . . .
H12F H 0.027192 0.971628 0.456042 0.503 Uiso 1 1 calc R U . . .
C135 C 0.2200(7) 1.0082(8) 0.5921(4) 0.249(4) Uani 1 1 d D . . . .
C153 C 0.1730(9) 1.0614(10) 0.5869(5) 0.356(8) Uani 1 1 d D . . . .
H15A H 0.151670 1.062681 0.613584 0.534 Uiso 1 1 calc R U . . .
H15B H 0.144318 1.053088 0.560399 0.534 Uiso 1 1 calc R U . . .
H15C H 0.192807 1.102594 0.583478 0.534 Uiso 1 1 calc R U . . .
C162 C 0.0009(8) 0.8146(11) 0.4509(9) 0.421(12) Uani 1 1 d D . . . .
H16A H 0.026379 0.781266 0.440218 0.631 Uiso 1 1 calc R U . . .
H16B H -0.028380 0.828919 0.426126 0.631 Uiso 1 1 calc R U . . .
H16C H -0.020354 0.797438 0.474994 0.631 Uiso 1 1 calc R U . . .
C174 C 0.6044(8) 1.0242(10) 0.0825(6) 0.345(8) Uani 1 1 d D . . . .
H17A H 0.598492 1.008741 0.051467 0.518 Uiso 1 1 calc R U . . .
H17B H 0.619202 0.989137 0.102390 0.518 Uiso 1 1 calc R U . . .
H17C H 0.633737 1.059111 0.084931 0.518 Uiso 1 1 calc R U . . .
C148 C 0.0605(7) 0.8800(14) 0.5207(4) 0.407(12) Uani 1 1 d D . . . .
H14A H 0.103674 0.871768 0.527094 0.611 Uiso 1 1 calc R U . . .
H14B H 0.038373 0.848903 0.536819 0.611 Uiso 1 1 calc R U . . .
H14C H 0.051678 0.923344 0.530412 0.611 Uiso 1 1 calc R U . . .
C158 C 0.1929(9) 0.9461(10) 0.6104(5) 0.351(8) Uani 1 1 d D . . . .
H15D H 0.224902 0.914593 0.617710 0.526 Uiso 1 1 calc R U . . .
H15E H 0.162679 0.928381 0.587545 0.526 Uiso 1 1 calc R U . . .
H15F H 0.174174 0.956255 0.637398 0.526 Uiso 1 1 calc R U . . .
C6 C 0.4337(3) 0.7406(3) 0.4403(2) 0.213(4) Uani 1 1 d G . . . .
C4 C 0.4955(3) 0.7338(2) 0.4494(2) 0.191(3) Uani 1 1 d G . . . .
H4 H 0.515332 0.746361 0.477715 0.229 Uiso 1 1 calc R U . . .
C9 C 0.5284(3) 0.7088(3) 0.4170(3) 0.223(4) Uani 1 1 d G . . . .
H9 H 0.570680 0.704199 0.423209 0.268 Uiso 1 1 calc R U . . .
C7 C 0.4995(4) 0.6905(3) 0.3756(2) 0.227(4) Uani 1 1 d G . . . .
H7 H 0.521927 0.673342 0.353453 0.272 Uiso 1 1 calc R U . . .
C5 C 0.4376(4) 0.6972(3) 0.3665(2) 0.255(5) Uani 1 1 d G . . . .
H5 H 0.417827 0.684648 0.338204 0.306 Uiso 1 1 calc R U . . .
C1 C 0.4047(3) 0.7222(3) 0.3989(3) 0.224(4) Uani 1 1 d G . . . .
H1A H 0.362478 0.726811 0.392710 0.269 Uiso 1 1 calc R U . . .
C8 C 0.3994(6) 0.7639(5) 0.4782(5) 0.242(4) Uani 1 1 d . . . . .
H8A H 0.356250 0.758885 0.469387 0.362 Uiso 1 1 calc R U . . .
H8B H 0.408617 0.809124 0.484213 0.362 Uiso 1 1 calc R U . . .
H8C H 0.411399 0.738701 0.505235 0.362 Uiso 1 1 calc R U . . .
C11 C 0.3541(7) 0.7026(4) 0.2376(5) 0.319(7) Uani 1 1 d D U . . .
H11G H 0.313133 0.696732 0.223050 0.479 Uiso 1 1 calc R U . . .
H11H H 0.359535 0.747040 0.247725 0.479 Uiso 1 1 calc R U . . .
H11I H 0.361174 0.673853 0.263444 0.479 Uiso 1 1 calc R U . . .
C12 C 0.4003(8) 0.6869(6) 0.2031(5) 0.398(9) Uani 1 1 d D U . . .
C13 C 0.3901(9) 0.6481(9) 0.1652(6) 0.393(9) Uani 1 1 d D U . . .
H13 H 0.349966 0.633407 0.158541 0.472 Uiso 1 1 calc R U . . .
C14 C 0.4293(11) 0.6276(12) 0.1357(7) 0.450(11) Uani 1 1 d D U . . .
H14 H 0.416879 0.600086 0.111173 0.540 Uiso 1 1 calc R U . . .
C15 C 0.4891(10) 0.6503(13) 0.1444(8) 0.444(11) Uani 1 1 d D U . . .
H15 H 0.519234 0.637887 0.126449 0.533 Uiso 1 1 calc R U . . .
C16 C 0.5014(9) 0.6919(12) 0.1810(8) 0.456(11) Uani 1 1 d D U . . .
H16 H 0.541812 0.704588 0.189512 0.548 Uiso 1 1 calc R U . . .
C17 C 0.4570(9) 0.7154(8) 0.2051(6) 0.364(8) Uani 1 1 d D U . . .
H17 H 0.465357 0.751968 0.223609 0.437 Uiso 1 1 calc R U . . .
C18 C 0.9634(11) 0.6925(11) 0.5796(9) 0.490(15) Uani 1 1 d D U . . .
H18A H 0.953702 0.680133 0.609425 0.735 Uiso 1 1 calc R U . . .
H18B H 0.996858 0.722912 0.582744 0.735 Uiso 1 1 calc R U . . .
H18C H 0.974752 0.654424 0.563585 0.735 Uiso 1 1 calc R U . . .
C19 C 0.9078(8) 0.7243(8) 0.5530(7) 0.412(10) Uani 1 1 d D U . . .
C1J C 0.8676(11) 0.7635(11) 0.5722(6) 0.432(10) Uani 1 1 d D U . . .
H1J H 0.871942 0.772069 0.603453 0.519 Uiso 1 1 calc R U . . .
C1K C 0.8202(11) 0.7898(12) 0.5433(8) 0.441(11) Uani 1 1 d D U . . .
H1K H 0.792583 0.816868 0.555821 0.529 Uiso 1 1 calc R U . . .
C1L C 0.8114(11) 0.7785(13) 0.4972(8) 0.415(10) Uani 1 1 d D U . . .
H1L H 0.779551 0.798736 0.478847 0.498 Uiso 1 1 calc R U . . .
C1M C 0.8497(11) 0.7374(12) 0.4789(6) 0.375(9) Uani 1 1 d D U . . .
H1M H 0.843313 0.726216 0.448107 0.450 Uiso 1 1 calc R U . . .
C1N C 0.8983(10) 0.7124(9) 0.5069(7) 0.367(8) Uani 1 1 d D U . . .
H1N H 0.926310 0.686194 0.493939 0.441 Uiso 1 1 calc R U . . .
C3 C 0.5745(5) 0.8322(6) 0.2793(5) 0.090(3) Uani 0.5 1 d D . P A 1
C22 C 0.6054(5) 0.8903(6) 0.2857(4) 0.088(3) Uani 0.5 1 d D . P A 1
H22 H 0.591619 0.923126 0.303835 0.105 Uiso 0.5 1 calc R U P A 1
C10 C 0.5975(6) 0.7842(6) 0.2567(5) 0.107(3) Uani 0.5 1 d D . P A 1
H10 H 0.576652 0.744621 0.252796 0.129 Uiso 0.5 1 calc R U P A 1
C23 C 0.6809(7) 0.8427(8) 0.2410(5) 0.128(4) Uani 0.5 1 d D . P A 1
C21 C 0.6554(6) 0.8984(7) 0.2653(4) 0.106(3) Uani 0.5 1 d D . P A 1
H21 H 0.674723 0.938862 0.266120 0.127 Uiso 0.5 1 calc R U P A 1
C20 C 0.6520(7) 0.7924(8) 0.2390(6) 0.142(5) Uani 0.5 1 d D . P A 1
H20 H 0.667744 0.756906 0.224536 0.170 Uiso 0.5 1 calc R U P A 1
C24 C 0.7381(8) 0.8544(10) 0.2209(6) 0.160(5) Uani 0.5 1 d D . P A 1
C27 C 0.7690(12) 0.7949(12) 0.2106(11) 0.240(10) Uani 0.5 1 d D . P A 1
H27A H 0.801597 0.786093 0.234437 0.360 Uiso 0.5 1 calc R U P A 1
H27B H 0.785604 0.799722 0.182013 0.360 Uiso 0.5 1 calc R U P A 1
H27C H 0.740410 0.759285 0.208439 0.360 Uiso 0.5 1 calc R U P A 1
C26 C 0.7293(8) 0.8843(14) 0.1810(8) 0.226(8) Uani 0.5 1 d D . P A 1
C25 C 0.7777(10) 0.9135(14) 0.2457(10) 0.267(12) Uani 0.5 1 d D . P A 1
H25A H 0.755647 0.953773 0.240194 0.401 Uiso 0.5 1 calc R U P A 1
H25B H 0.816260 0.916497 0.233528 0.401 Uiso 0.5 1 calc R U P A 1
H25C H 0.784630 0.905442 0.277966 0.401 Uiso 0.5 1 calc R U P A 1
O1 O 0.5313(16) 0.8180(17) 0.2989(12) 0.097(5) Uani 0.29(10) 1 d D . P A 2
C3A C 0.5870(8) 0.8122(8) 0.2875(6) 0.129(5) Uani 0.5 1 d D . P A 2
C22A C 0.6255(9) 0.8632(10) 0.2828(8) 0.173(7) Uani 0.5 1 d D . P A 2
H22A H 0.612471 0.905729 0.287021 0.208 Uiso 0.5 1 calc R U P A 2
C10A C 0.6083(10) 0.7550(9) 0.2751(8) 0.219(10) Uani 0.5 1 d D . P A 2
H10A H 0.581436 0.719894 0.270472 0.263 Uiso 0.5 1 calc R U P A 2
C23A C 0.7098(11) 0.7862(13) 0.2752(15) 0.382(16) Uani 0.5 1 d D . P A 2
C21A C 0.6814(10) 0.8523(12) 0.2725(9) 0.218(9) Uani 0.5 1 d D . P A 2
H21A H 0.703921 0.887212 0.263062 0.261 Uiso 0.5 1 calc R U P A 2
C20A C 0.6693(11) 0.7458(15) 0.2687(17) 0.40(2) Uani 0.5 1 d D . P A 2
H20A H 0.680240 0.704895 0.258606 0.475 Uiso 0.5 1 calc R U P A 2
C24A C 0.7744(11) 0.7736(16) 0.2715(13) 0.381(16) Uani 0.5 1 d D . P A 2
C27A C 0.7796(16) 0.734(3) 0.2309(13) 0.445(19) Uani 0.5 1 d D . P A 2
H27D H 0.759681 0.692732 0.233918 0.667 Uiso 0.5 1 calc R U P A 2
H27E H 0.822018 0.726853 0.227725 0.667 Uiso 0.5 1 calc R U P A 2
H27F H 0.760384 0.756349 0.204361 0.667 Uiso 0.5 1 calc R U P A 2
C25A C 0.8136(18) 0.742(2) 0.3174(14) 0.47(2) Uani 0.5 1 d D . P A 2
H25D H 0.843451 0.711613 0.308326 0.701 Uiso 0.5 1 calc R U P A 2
H25E H 0.786223 0.719024 0.335102 0.701 Uiso 0.5 1 calc R U P A 2
H25F H 0.834046 0.775882 0.335592 0.701 Uiso 0.5 1 calc R U P A 2
C26A C 0.8084(15) 0.8247(18) 0.2667(16) 0.406(17) Uani 0.5 1 d D . P A 2

loop_
_atom_site_aniso_label
_atom_site_aniso_U_11
_atom_site_aniso_U_22
_atom_site_aniso_U_33
_atom_site_aniso_U_23
_atom_site_aniso_U_13
_atom_site_aniso_U_12
O001 0.138(2) 0.0548(18) 0.0591(14) -0.0019(13) -0.0238(14) 0.0020(16)
O002 0.185(3) 0.0491(18) 0.0592(15) 0.0013(14) -0.0538(17) -0.0067(18)
O003 0.154(3) 0.0558(18) 0.0526(14) -0.0022(13) -0.0306(14) -0.0159(17)
O004 0.147(3) 0.0609(19) 0.0524(14) 0.0038(14) -0.0135(14) 0.0094(18)
O005 0.135(2) 0.0594(19) 0.0593(14) 0.0023(13) -0.0176(14) -0.0059(17)
O006 0.1178(19) 0.0573(18) 0.0609(16) 0.0065(13) -0.0321(14) 0.0029(17)
O007 0.117(2) 0.0551(19) 0.109(2) 0.0081(16) -0.0488(18) -0.0013(17)
O008 0.124(2) 0.065(2) 0.084(2) -0.0094(16) -0.0348(17) -0.002(2)
N009 0.106(2) 0.059(2) 0.0523(15) -0.0019(13) -0.0165(14) 0.0045(17)
N00A 0.1261(19) 0.0363(17) 0.0495(14) 0.0030(13) -0.0292(13) 0.0024(17)
O00B 0.153(3) 0.0592(19) 0.0609(17) -0.0042(14) -0.0371(16) -0.0054(17)
N00C 0.129(2) 0.045(2) 0.0724(18) 0.0068(15) -0.0476(16) -0.0072(18)
N00D 0.131(2) 0.0385(18) 0.0599(15) -0.0008(14) -0.0395(14) 0.0002(18)
O00E 0.131(2) 0.103(3) 0.0630(17) 0.0109(15) -0.0207(15) -0.020(2)
N00F 0.150(2) 0.048(2) 0.0730(17) 0.0132(16) -0.0586(16) -0.016(2)
O00G 0.100(5) 0.087(5) 0.081(3) -0.005(4) -0.017(3) -0.006(3)
O00H 0.129(2) 0.087(3) 0.103(2) 0.0258(19) -0.0525(19) -0.010(2)
C00I 0.1091(18) 0.036(2) 0.0520(14) 0.0028(16) -0.0178(13) 0.0081(19)
C00J 0.1059(18) 0.0318(19) 0.0529(14) 0.0045(15) -0.0174(13) 0.0031(18)
C00K 0.119(3) 0.0460(17) 0.044(2) 0.0002(14) -0.0417(17) -0.0024(15)
C00L 0.117(2) 0.044(2) 0.0537(14) 0.0047(17) -0.0150(14) 0.005(2)
C00M 0.1030(18) 0.040(2) 0.0506(14) 0.0050(15) -0.0208(13) 0.0057(18)
C00N 0.1037(19) 0.047(2) 0.0505(15) -0.0034(16) -0.0183(13) 0.0056(19)
C00O 0.1078(19) 0.044(2) 0.0505(14) 0.0030(17) -0.0212(14) 0.008(2)
C00P 0.119(2) 0.044(2) 0.0548(17) 0.0011(16) -0.0289(16) 0.000(2)
C00Q 0.1067(19) 0.045(2) 0.0566(15) 0.0000(17) -0.0144(14) 0.005(2)
C00R 0.122(3) 0.0445(17) 0.051(2) 0.0026(15) -0.0458(18) -0.0005(15)
C00S 0.1057(18) 0.035(2) 0.0514(16) 0.0043(14) -0.0192(14) 0.0027(17)
C00T 0.121(2) 0.038(2) 0.0511(15) -0.0002(15) -0.0273(14) -0.0041(19)
N00U 0.109(2) 0.080(2) 0.074(2) 0.0046(16) -0.0094(18) 0.0127(17)
C00V 0.130(2) 0.040(2) 0.0513(15) 0.0022(17) -0.0187(15) 0.006(2)
C00W 0.134(2) 0.047(2) 0.0604(19) 0.0048(17) -0.0382(17) -0.005(2)
C2 0.1205(19) 0.032(2) 0.0527(14) -0.0020(16) -0.0274(13) -0.008(2)
C00Y 0.124(2) 0.038(2) 0.0659(16) -0.0042(18) -0.0349(16) 0.000(2)
C00Z 0.122(2) 0.044(2) 0.0562(15) -0.0033(17) -0.0236(14) -0.006(2)
C010 0.161(3) 0.037(2) 0.0637(17) 0.0062(18) -0.0504(18) -0.008(2)
C011 0.128(2) 0.043(2) 0.0537(15) -0.0016(17) -0.0265(15) -0.006(2)
C012 0.1047(18) 0.033(2) 0.0551(16) 0.0041(15) -0.0223(14) 0.0014(17)
C013 0.101(2) 0.046(2) 0.0608(16) 0.0032(16) -0.0171(14) -0.0011(18)
C014 0.1210(19) 0.035(2) 0.0566(15) 0.0034(16) -0.0306(14) -0.0072(19)
C015 0.137(2) 0.037(2) 0.0537(15) 0.0027(17) -0.0330(16) -0.003(2)
C016 0.119(3) 0.0497(17) 0.066(3) 0.0054(18) -0.032(2) -0.0005(17)
C017 0.1219(19) 0.039(2) 0.0527(16) 0.0030(15) -0.0306(15) -0.0040(19)
C018 0.135(2) 0.039(2) 0.0528(17) 0.0008(15) -0.0282(15) -0.0036(19)
C019 0.121(2) 0.037(2) 0.0540(15) -0.0041(16) -0.0285(14) -0.001(2)
C01A 0.130(2) 0.054(3) 0.058(2) -0.0006(19) -0.0229(17) -0.009(2)
C01B 0.118(2) 0.037(2) 0.0531(15) 0.0018(17) -0.0282(15) 0.001(2)
C01C 0.121(2) 0.047(2) 0.056(2) -0.0026(17) -0.0209(18) 0.002(2)
C01D 0.1097(19) 0.041(2) 0.0578(17) 0.0055(15) -0.0258(15) -0.0012(18)
C01E 0.120(2) 0.041(2) 0.0595(15) -0.0018(17) -0.0285(15) -0.002(2)
C01F 0.1205(19) 0.045(2) 0.0549(15) -0.0052(17) -0.0261(14) -0.006(2)
C01G 0.129(3) 0.0458(17) 0.054(2) -0.0021(17) -0.0359(19) -0.0062(18)
C01H 0.127(3) 0.0464(17) 0.055(2) -0.0020(16) -0.0324(19) -0.0053(18)
C01I 0.104(2) 0.048(2) 0.0533(15) -0.0001(17) -0.0198(14) 0.006(2)
C01J 0.123(3) 0.0505(17) 0.065(3) 0.0045(18) -0.037(2) 0.0037(18)
C01K 0.120(2) 0.041(2) 0.084(2) 0.0096(17) -0.0421(18) -0.003(2)
C01L 0.117(2) 0.048(2) 0.0601(16) 0.0038(17) -0.0251(15) -0.0109(19)
C01M 0.141(2) 0.035(2) 0.0580(16) 0.0024(16) -0.0386(17) -0.006(2)
C01N 0.142(4) 0.0479(18) 0.058(3) 0.0102(17) -0.060(2) -0.0085(17)
C01O 0.103(2) 0.065(3) 0.067(2) 0.0083(16) -0.0134(16) 0.0038(19)
C01P 0.132(3) 0.0455(17) 0.0469(18) 0.0033(16) -0.032(2) -0.0015(19)
C01Q 0.113(3) 0.054(3) 0.0526(18) -0.0009(16) -0.0184(16) 0.005(2)
C01R 0.125(2) 0.035(2) 0.0594(16) 0.0074(16) -0.0355(16) -0.0094(19)
C01S 0.120(2) 0.049(2) 0.0687(18) 0.0130(18) -0.0352(17) -0.014(2)
C01T 0.108(2) 0.087(3) 0.064(2) -0.002(2) -0.010(2) 0.002(2)
C01U 0.128(2) 0.063(3) 0.0591(17) 0.0014(19) -0.0223(15) -0.013(2)
C01V 0.134(3) 0.056(3) 0.0812(18) 0.023(2) -0.0492(19) -0.011(2)
C01W 0.121(3) 0.050(2) 0.0617(15) -0.0079(18) -0.0241(15) -0.006(2)
C01X 0.117(2) 0.070(3) 0.0593(19) 0.003(2) -0.0102(17) 0.007(3)
C01Y 0.147(2) 0.035(2) 0.057(2) -0.0024(17) -0.0341(18) 0.000(2)
C01Z 0.112(3) 0.072(3) 0.0601(17) 0.004(2) -0.0094(15) 0.008(2)
C020 0.136(4) 0.0527(18) 0.075(3) 0.0101(19) -0.059(2) -0.010(2)
C021 0.141(4) 0.0491(19) 0.069(3) 0.0086(16) -0.071(2) -0.0132(18)
C022 0.151(4) 0.0515(18) 0.071(3) 0.0055(19) -0.061(2) -0.006(2)
C023 0.153(4) 0.0468(19) 0.078(2) 0.0105(18) -0.062(3) -0.013(2)
C024 0.153(4) 0.0513(18) 0.066(3) 0.0076(18) -0.053(2) -0.005(2)
C025 0.108(2) 0.043(2) 0.070(2) 0.0094(16) -0.0278(16) -0.0027(19)
C026 0.139(3) 0.070(3) 0.068(3) -0.0088(19) -0.009(2) -0.013(2)
C027 0.136(3) 0.0441(17) 0.059(2) -0.0010(16) -0.041(2) -0.0009(18)
C028 0.108(3) 0.056(3) 0.074(2) 0.0124(17) -0.0206(17) 0.001(2)
C029 0.117(2) 0.058(3) 0.0675(19) 0.0087(17) -0.0198(16) -0.008(2)
C02B 0.118(3) 0.061(3) 0.0755(19) 0.0140(19) -0.0253(18) -0.010(2)
C02C 0.116(3) 0.061(3) 0.053(2) 0.0023(16) -0.023(2) -0.005(2)
C02D 0.141(4) 0.0548(19) 0.076(3) 0.0105(19) -0.061(2) -0.0154(19)
C02E 0.171(4) 0.048(2) 0.087(2) 0.013(2) -0.078(3) -0.015(2)
C02F 0.124(3) 0.081(3) 0.079(3) -0.009(2) -0.003(3) 0.014(2)
C02G 0.135(3) 0.077(3) 0.067(3) 0.006(2) -0.008(2) -0.012(2)
C02J 0.127(4) 0.093(3) 0.080(3) 0.000(2) -0.016(2) -0.005(3)
C02K 0.127(3) 0.118(4) 0.068(3) 0.008(2) -0.003(2) -0.003(3)
C02L 0.172(5) 0.089(4) 0.101(4) 0.012(3) 0.014(3) -0.011(3)
C02M 0.144(4) 0.097(3) 0.120(4) -0.012(3) 0.001(4) 0.032(2)
C02P 0.111(3) 0.113(4) 0.106(4) 0.010(3) 0.000(3) 0.022(2)
C02R 0.207(7) 0.109(4) 0.071(3) 0.004(2) -0.003(3) -0.020(3)
C02H 0.141(4) 0.074(3) 0.067(2) -0.0147(18) -0.014(2) -0.019(2)
C02N 0.141(5) 0.085(3) 0.124(4) -0.026(3) 0.010(3) -0.014(3)
C034 0.180(7) 0.145(6) 0.158(5) -0.050(4) 0.052(5) -0.033(4)
C03B 0.245(9) 0.190(7) 0.125(4) -0.049(4) 0.041(5) -0.044(6)
C039 0.249(9) 0.168(6) 0.083(3) -0.019(3) 0.024(4) -0.051(5)
C02T 0.163(5) 0.141(6) 0.136(6) 0.024(4) 0.019(4) -0.022(4)
C02X 0.137(4) 0.125(4) 0.130(5) -0.004(3) 0.011(4) 0.036(3)
C02Y 0.134(5) 0.178(5) 0.076(3) 0.013(3) -0.009(2) -0.021(3)
C02Q 0.139(5) 0.125(4) 0.081(3) 0.022(3) -0.006(2) -0.028(3)
C02I 0.125(4) 0.095(3) 0.069(3) 0.008(2) -0.014(2) -0.023(2)
C02A 0.137(4) 0.097(3) 0.055(2) -0.0003(19) -0.0149(19) -0.014(2)
C02O 0.184(6) 0.130(5) 0.090(4) -0.013(3) 0.016(3) 0.003(4)
C030 0.206(7) 0.189(6) 0.082(4) 0.000(4) 0.026(4) 0.019(5)
C031 0.139(4) 0.152(6) 0.104(4) 0.010(3) 0.001(3) 0.011(4)
C032 0.160(5) 0.174(7) 0.129(5) 0.024(4) 0.020(4) -0.001(4)
C34 0.184(6) 0.258(8) 0.105(5) 0.051(5) 0.024(3) -0.021(6)
C55 0.170(7) 0.321(13) 0.200(7) 0.069(8) 0.054(6) 0.024(5)
C111 0.355(13) 0.420(19) 0.123(6) -0.121(9) 0.076(6) -0.094(11)
C117 0.254(9) 0.72(3) 0.214(10) 0.309(15) -0.063(7) -0.195(13)
C123 0.384(17) 0.316(11) 0.199(10) 0.044(8) 0.093(9) -0.169(12)
C126 0.204(12) 0.434(17) 0.385(18) 0.155(16) 0.111(12) 0.114(10)
C135 0.295(12) 0.308(12) 0.159(5) -0.086(6) 0.091(6) -0.069(7)
C153 0.431(18) 0.460(18) 0.195(11) -0.104(11) 0.116(10) 0.078(14)
C162 0.251(14) 0.441(17) 0.61(3) -0.06(2) 0.203(17) -0.117(13)
C174 0.342(13) 0.393(17) 0.343(17) 0.158(12) 0.222(12) 0.096(13)
C148 0.255(14) 0.81(4) 0.177(6) 0.062(12) 0.097(7) 0.127(16)
C158 0.43(2) 0.429(16) 0.212(12) -0.023(12) 0.131(13) -0.156(13)
C6 0.277(6) 0.084(6) 0.237(7) 0.074(5) -0.143(5) -0.053(5)
C4 0.273(6) 0.062(4) 0.198(6) 0.065(4) -0.143(5) -0.056(4)
C9 0.331(8) 0.078(6) 0.231(8) 0.050(5) -0.096(6) -0.068(5)
C7 0.357(9) 0.078(5) 0.216(7) 0.068(5) -0.091(6) -0.085(6)
C5 0.364(9) 0.112(7) 0.250(8) 0.070(6) -0.127(7) -0.082(7)
C1 0.285(7) 0.098(6) 0.242(7) 0.092(5) -0.170(6) -0.056(5)
C8 0.316(9) 0.078(6) 0.300(9) 0.070(7) -0.093(7) -0.031(6)
C11 0.505(17) 0.033(4) 0.369(17) -0.034(7) -0.163(12) 0.034(8)
C12 0.619(19) 0.159(15) 0.379(18) -0.021(10) -0.094(14) 0.031(12)
C13 0.59(2) 0.189(15) 0.381(19) -0.030(11) -0.027(16) -0.049(15)
C14 0.65(3) 0.29(2) 0.40(2) -0.022(14) 0.009(17) -0.019(18)
C15 0.64(2) 0.34(2) 0.343(19) -0.113(15) 0.040(18) -0.018(19)
C16 0.69(2) 0.32(2) 0.34(2) -0.101(14) -0.012(17) 0.041(16)
C17 0.64(2) 0.184(14) 0.245(14) -0.050(10) -0.062(14) 0.013(13)
C18 0.61(3) 0.30(3) 0.52(3) -0.05(2) -0.12(2) 0.00(2)
C19 0.52(2) 0.28(2) 0.424(17) -0.005(18) -0.017(17) -0.032(14)
C1J 0.59(3) 0.28(2) 0.419(17) 0.030(17) 0.036(17) -0.007(16)
C1K 0.60(3) 0.34(2) 0.388(19) 0.026(19) 0.07(2) 0.052(17)
C1L 0.55(2) 0.32(2) 0.384(18) 0.040(19) 0.088(18) 0.025(16)
C1M 0.47(2) 0.28(2) 0.376(17) 0.026(16) 0.055(15) -0.025(15)
C1N 0.46(2) 0.231(17) 0.405(17) 0.041(16) 0.030(16) -0.077(13)
C3 0.096(5) 0.079(5) 0.089(7) 0.004(5) -0.018(4) 0.001(4)
C22 0.102(6) 0.095(5) 0.063(6) -0.013(5) -0.006(4) -0.012(4)
C10 0.121(6) 0.077(5) 0.123(8) -0.001(6) 0.011(5) -0.002(4)
C23 0.139(7) 0.127(6) 0.124(9) -0.020(6) 0.046(7) -0.019(5)
C21 0.113(6) 0.119(6) 0.086(7) -0.011(5) 0.011(5) -0.015(5)
C20 0.139(8) 0.113(7) 0.180(12) -0.015(7) 0.046(7) -0.007(5)
C24 0.153(8) 0.172(10) 0.167(11) -0.026(8) 0.073(8) -0.022(6)
C27 0.199(17) 0.172(12) 0.38(3) -0.017(12) 0.178(19) -0.019(9)
C26 0.138(12) 0.32(2) 0.239(13) 0.084(13) 0.093(10) -0.023(12)
C25 0.173(14) 0.29(2) 0.36(2) -0.15(2) 0.149(14) -0.102(14)
O1 0.143(9) 0.075(10) 0.069(6) 0.013(8) -0.006(5) 0.006(7)
C3A 0.156(9) 0.132(9) 0.099(10) 0.032(8) 0.018(7) 0.020(7)
C22A 0.204(12) 0.177(10) 0.154(16) 0.012(12) 0.087(12) -0.019(9)
C10A 0.278(15) 0.146(10) 0.27(2) 0.047(11) 0.174(18) 0.048(8)
C23A 0.301(15) 0.239(16) 0.66(5) 0.10(2) 0.28(2) 0.043(10)
C21A 0.224(12) 0.214(14) 0.24(2) 0.034(19) 0.131(16) -0.005(11)
C20A 0.311(16) 0.197(14) 0.74(6) 0.04(3) 0.30(2) 0.062(11)
C24A 0.299(16) 0.32(3) 0.58(4) 0.15(2) 0.26(2) 0.071(13)
C27A 0.33(4) 0.42(4) 0.63(4) 0.08(4) 0.27(3) 0.10(3)
C25A 0.45(3) 0.34(5) 0.64(4) 0.17(3) 0.20(3) 0.12(4)
C26A 0.33(2) 0.36(3) 0.59(5) 0.16(3) 0.32(3) 0.04(2)

loop_
_atom_type_symbol
_atom_type_description
_atom_type_scat_dispersion_real
_atom_type_scat_dispersion_imag
_atom_type_scat_source
C C 0.0181 0.0091 'International Tables Vol C Tables 4.2.6.8 and 6.1.1.4'
H H 0.0000 0.0000 'International Tables Vol C Tables 4.2.6.8 and 6.1.1.4'
N N 0.0311 0.0180 'International Tables Vol C Tables 4.2.6.8 and 6.1.1.4'
O O 0.0492 0.0322 'International Tables Vol C Tables 4.2.6.8 and 6.1.1.4'

loop_
_exptl_crystal_face_index_h
_exptl_crystal_face_index_k
_exptl_crystal_face_index_l
_exptl_crystal_face_perp_dist
1 0 2 0.1322
5 3 -1 0.0728
-2 -2 5 0.0716
-5 -3 2 0.0735
3 2 -5 0.0714
2 3 -5 0.0773
-1 -2 5 0.0824
-2 -3 5 0.0809
-5 -4 1 0.0886
5 4 0 0.0900
-1 -3 5 0.0880
-5 -4 0 0.0917
1 4 -5 0.0847
1 1 0 0.0928
-4 2 5 0.0806
-5 2 2 0.0824
5 -2 -2 0.0564
3 -2 -5 0.0541
-4 1 5 0.0594
-5 0 2 0.0684

loop_
_geom_angle_atom_site_label_1
_geom_angle_atom_site_label_2
_geom_angle_atom_site_label_3
_geom_angle
_geom_angle_site_symmetry_1
_geom_angle_site_symmetry_3
_geom_angle_publ_flag
C018 O001 C02H 120.3(3) . . ?
C026 O005 C00Z 122.3(4) . . ?
C00N N009 C01T 120.8(3) . . ?
C00N N009 C02C 122.0(4) . . ?
C01T N009 C02C 110.1(4) . . ?
C00V N00A C01P 117.4(4) . . ?
C01B N00A C00V 125.1(3) . . ?
C01B N00A C01P 117.3(4) . . ?
C00W N00C C01K 125.9(4) . . ?
C00W N00C C023 118.6(5) . . ?
C01K N00C C023 115.4(5) . . ?
C00Y N00D C027 115.6(4) . . ?
C015 N00D C00Y 125.7(4) . . ?
C015 N00D C027 118.3(4) . . ?
C01U O00E C02A 120.3(3) . . ?
C010 N00F C01V 126.5(4) . . ?
C010 N00F C02E 118.8(5) . . ?
C01V N00F C02E 114.0(5) . . ?
C3 O00G C029 115.7(10) . . ?
C00L C00I C00J 120.7(4) . . ?
C00O C00I C00J 118.5(4) . . ?
C00O C00I C00L 120.7(4) . . ?
C00I C00J C00Q 118.3(4) . . ?
C00M C00J C00I 120.5(4) . . ?
C00M C00J C00Q 121.1(3) . . ?
C016 C00K C01H 118.4(4) . . ?
C016 C00K C01P 121.9(5) . . ?
C01H C00K C01P 119.6(5) . . ?
C00I C00L C00V 120.3(5) . . ?
C01X C00L C00I 119.3(4) . . ?
C01X C00L C00V 120.3(4) . . ?
C00J C00M C00S 117.1(4) . . ?
C00N C00M C00J 117.9(3) . . ?
C00N C00M C00S 124.7(4) . . ?
N009 C00N C00M 122.8(3) . . ?
N009 C00N C01I 118.8(4) . . ?
C00M C00N C01I 118.4(4) . . ?
C00I C00O C01B 120.1(4) . . ?
C01I C00O C00I 121.0(4) . . ?
C01I C00O C01B 118.9(5) . . ?
C01C C00P C00W 119.9(5) . . ?
C01C C00P C01D 120.6(4) . . ?
C01D C00P C00W 119.4(5) . . ?
C00J C00Q C013 118.3(4) . . ?
C01Z C00Q C00J 118.3(4) . . ?
C01Z C00Q C013 123.1(5) . . ?
C01G C00R C01J 118.8(4) . . ?
C01G C00R C027 120.6(5) . . ?
C01J C00R C027 120.5(5) . . ?
C012 C00S C00M 118.9(4) . . ?
C01Q C00S C00M 121.8(4) . . ?
C01Q C00S C012 119.1(4) . . ?
C2 C00T C017 116.3(5) . . ?
C00Z C00T C2 119.1(4) . . ?
C00Z C00T C017 124.6(4) . . ?
C01O N00U C02F 121.7(5) . . ?
C01O N00U C02P 120.5(4) . . ?
C02P N00U C02F 110.1(4) . . ?
O004 C00V N00A 120.7(4) . . ?
O004 C00V C00L 122.5(5) . . ?
N00A C00V C00L 116.8(4) . . ?
O00B C00W N00C 121.4(4) . . ?
O00B C00W C00P 121.2(5) . . ?
N00C C00W C00P 117.4(5) . . ?
C019 C2 C00T 117.2(5) . . ?
C01F C2 C00T 122.3(4) . . ?
C01F C2 C019 120.5(4) . . ?
O008 C00Y N00D 121.6(4) . . ?
O008 C00Y C01E 122.4(5) . . ?
N00D C00Y C01E 115.9(5) . . ?
O005 C00Z C01W 120.7(5) . . ?
C00T C00Z O005 117.5(4) . . ?
C00T C00Z C01W 121.5(4) . . ?
O002 C010 N00F 120.2(4) . . ?
O002 C010 C01M 122.3(6) . . ?
N00F C010 C01M 117.4(5) . . ?
C019 C011 C015 119.5(5) . . ?
C01A C011 C015 120.0(5) . . ?
C01A C011 C019 120.5(4) . . ?
C013 C012 C00S 121.4(3) . . ?
C013 C012 C01D 120.0(4) . . ?
C01D C012 C00S 118.6(4) . . ?
C012 C013 C00Q 117.1(4) . . ?
C01O C013 C00Q 124.7(4) . . ?
C01O C013 C012 118.2(4) . . ?
C017 C014 C01L 121.0(4) . . ?
C017 C014 C01R 119.2(4) . . ?
C01R C014 C01L 119.7(5) . . ?
O003 C015 N00D 121.0(4) . . ?
O003 C015 C011 121.7(5) . . ?
N00D C015 C011 117.2(4) . . ?
C00K C016 H016 119.7 . . ?
C00K C016 C01J 120.6(5) . . ?
C01J C016 H016 119.7 . . ?
C014 C017 C00T 118.2(4) . . ?
C014 C017 C018 117.4(4) . . ?
C018 C017 C00T 124.4(5) . . ?
O001 C018 C017 117.6(4) . . ?
O001 C018 C01Y 121.5(4) . . ?
C01Y C018 C017 120.8(5) . . ?
C2 C019 C011 118.0(5) . . ?
C01E C019 C2 120.1(4) . . ?
C01E C019 C011 121.9(4) . . ?
C011 C01A H01A 119.1 . . ?
C011 C01A C01U 121.8(5) . . ?
C01U C01A H01A 119.1 . . ?
O006 C01B N00A 120.4(4) . . ?
O006 C01B C00O 122.6(5) . . ?
N00A C01B C00O 116.9(5) . . ?
C00P C01C H01C 120.1 . . ?
C00P C01C C01Q 119.7(4) . . ?
C01Q C01C H01C 120.1 . . ?
C00P C01D C012 120.3(5) . . ?
C025 C01D C00P 121.2(4) . . ?
C025 C01D C012 118.4(4) . . ?
C019 C01E C00Y 119.6(4) . . ?
C01W C01E C00Y 119.0(5) . . ?
C01W C01E C019 121.2(4) . . ?
C2 C01F C01L 117.8(4) . . ?
C2 C01F C01U 118.6(4) . . ?
C01U C01F C01L 123.6(5) . . ?
C00R C01G H01G 119.7 . . ?
C00R C01G C01H 120.6(5) . . ?
C01H C01G H01G 119.7 . . ?
C00K C01H H01H 119.9 . . ?
C01G C01H C00K 120.2(5) . . ?
C01G C01H H01H 119.9 . . ?
C00N C01I H01I 119.5 . . ?
C00O C01I C00N 121.0(4) . . ?
C00O C01I H01I 119.5 . . ?
C00R C01J C016 121.3(5) . . ?
C00R C01J H01J 119.3 . . ?
C016 C01J H01J 119.3 . . ?
O007 C01K N00C 121.4(4) . . ?
O007 C01K C025 122.9(5) . . ?
N00C C01K C025 115.7(5) . . ?
C014 C01L C01F 117.6(5) . . ?
C029 C01L C014 118.0(4) . . ?
C029 C01L C01F 124.4(4) . . ?
C01R C01M C010 119.8(5) . . ?
C01Y C01M C010 119.7(5) . . ?
C01Y C01M C01R 120.5(4) . . ?
C020 C01N C023 118.9(5) . . ?
C020 C01N C024 119.7(5) . . ?
C024 C01N C023 121.4(6) . . ?
N00U C01O C013 122.5(4) . . ?
N00U C01O C028 119.0(5) . . ?
C013 C01O C028 118.4(5) . . ?
N00A C01P C00K 109.6(3) . . ?
N00A C01P H01B 109.7 . . ?
N00A C01P H01D 109.7 . . ?
C00K C01P H01B 109.7 . . ?
C00K C01P H01D 109.7 . . ?
H01B C01P H01D 108.2 . . ?
C00S C01Q C01C 121.3(5) . . ?
C00S C01Q H01Q 119.4 . . ?
C01C C01Q H01Q 119.4 . . ?
C01M C01R C014 119.9(5) . . ?
C01M C01R C01S 121.2(4) . . ?
C01S C01R C014 118.9(4) . . ?
C01R C01S C01V 121.2(5) . . ?
C02B C01S C01R 121.6(4) . . ?
C02B C01S C01V 116.9(5) . . ?
N009 C01T H01E 111.2 . . ?
N009 C01T H01F 111.2 . . ?
N009 C01T C02K 103.0(4) . . ?
H01E C01T H01F 109.1 . . ?
C02K C01T H01E 111.2 . . ?
C02K C01T H01F 111.2 . . ?
O00E C01U C01A 122.0(4) . . ?
O00E C01U C01F 118.9(4) . . ?
C01A C01U C01F 119.0(5) . . ?
N00F C01V C01S 113.7(6) . . ?
O00H C01V N00F 122.2(4) . . ?
O00H C01V C01S 124.1(6) . . ?
C00Z C01W H01W 120.3 . . ?
C01E C01W C00Z 119.4(5) . . ?
C01E C01W H01W 120.3 . . ?
C00L C01X H01X 119.6 . . ?
C00L C01X C01Z 120.8(5) . . ?
C01Z C01X H01X 119.6 . . ?
C018 C01Y H01Y 119.8 . . ?
C01M C01Y C018 120.4(5) . . ?
C01M C01Y H01Y 119.8 . . ?
C00Q C01Z C01X 122.4(5) . . ?
C00Q C01Z H01Z 118.8 . . ?
C01X C01Z H01Z 118.8 . . ?
C01N C020 H020 120.1 . . ?
C01N C020 C02D 119.7(6) . . ?
C02D C020 H020 120.1 . . ?
C022 C021 C02D 119.5(5) . . ?
C022 C021 C02E 120.8(6) . . ?
C02D C021 C02E 119.5(6) . . ?
C021 C022 H022 119.6 . . ?
C021 C022 C024 120.8(6) . . ?
C024 C022 H022 119.6 . . ?
N00C C023 C01N 110.5(3) . . ?
N00C C023 H02A 109.6 . . ?
N00C C023 H02B 109.6 . . ?
C01N C023 H02A 109.5 . . ?
C01N C023 H02B 109.6 . . ?
H02A C023 H02B 108.1 . . ?
C01N C024 C022 120.5(6) . . ?
C01N C024 H024 119.7 . . ?
C022 C024 H024 119.7 . . ?
C01D C025 C01K 120.2(5) . . ?
C028 C025 C01D 121.3(4) . . ?
C028 C025 C01K 118.4(5) . . ?
O005 C026 C02L 115.5(6) . . ?
C02J C026 O005 123.2(5) . . ?
C02J C026 C02L 121.1(7) . . ?
N00D C027 C00R 110.1(3) . . ?
N00D C027 H02C 109.6 . . ?
N00D C027 H02D 109.7 . . ?
C00R C027 H02C 109.6 . . ?
C00R C027 H02D 109.7 . . ?
H02C C027 H02D 108.2 . . ?
C01O C028 H028 119.5 . . ?
C025 C028 C01O 120.9(5) . . ?
C025 C028 H028 119.5 . . ?
O00G C029 C01L 116.9(8) . . ?
O00G C029 C02B 120.8(8) . . ?
C01L C029 C02B 121.6(5) . . ?
C01L C029 O1 125.1(19) . . ?
O1 C029 C02B 113(2) . . ?
C01S C02B C029 119.0(5) . . ?
C01S C02B H02E 120.5 . . ?
C029 C02B H02E 120.5 . . ?
N009 C02C H02F 110.8 . . ?
N009 C02C H02G 110.8 . . ?
N009 C02C C02G 104.9(4) . . ?
H02F C02C H02G 108.8 . . ?
C02G C02C H02F 110.8 . . ?
C02G C02C H02G 110.8 . . ?
C020 C02D H02H 120.2 . . ?
C021 C02D C020 119.6(6) . . ?
C021 C02D H02H 120.2 . . ?
N00F C02E C021 107.5(3) . . ?
N00F C02E H02I 110.2 . . ?
N00F C02E H02J 110.2 . . ?
C021 C02E H02I 110.2 . . ?
C021 C02E H02J 110.2 . . ?
H02I C02E H02J 108.5 . . ?
N00U C02F H02K 110.8 . . ?
N00U C02F H02L 110.9 . . ?
N00U C02F C02M 104.5(5) . . ?
H02K C02F H02L 108.9 . . ?
C02M C02F H02K 110.8 . . ?
C02M C02F H02L 110.9 . . ?
C02C C02G H02M 110.9 . . ?
C02C C02G H02N 110.9 . . ?
C02C C02G C02K 104.1(4) . . ?
H02M C02G H02N 109.0 . . ?
C02K C02G H02M 111.0 . . ?
C02K C02G H02N 110.9 . . ?
C026 C02J H02O 121.2 . . ?
C031 C02J C026 117.5(7) . . ?
C031 C02J H02O 121.2 . . ?
C01T C02K H02P 111.5 . . ?
C01T C02K H02Q 111.5 . . ?
C02G C02K C01T 101.4(4) . . ?
C02G C02K H02P 111.5 . . ?
C02G C02K H02Q 111.5 . . ?
H02P C02K H02Q 109.3 . . ?
C026 C02L H02R 120.0 . . ?
C02T C02L C026 120.1(7) . . ?
C02T C02L H02R 120.0 . . ?
C02F C02M H02S 111.4 . . ?
C02F C02M H02T 111.4 . . ?
H02S C02M H02T 109.3 . . ?
C02X C02M C02F 101.9(6) . . ?
C02X C02M H02S 111.4 . . ?
C02X C02M H02T 111.4 . . ?
N00U C02P H02U 111.1 . . ?
N00U C02P H02V 111.1 . . ?
N00U C02P C02X 103.5(5) . . ?
H02U C02P H02V 109.0 . . ?
C02X C02P H02U 111.1 . . ?
C02X C02P H02V 111.1 . . ?
C02H C02R H02W 120.0 . . ?
C02H C02R C039 120.0 . . ?
C039 C02R H02W 120.0 . . ?
O001 C02H C02R 123.7(3) . . ?
O001 C02H C02N 116.3(3) . . ?
C02N C02H C02R 120.0 . . ?
C02H C02N H02X 120.0 . . ?
C034 C02N C02H 120.0 . . ?
C034 C02N H02X 120.0 . . ?
C02N C034 H034 120.0 . . ?
C02N C034 C03B 120.0 . . ?
C03B C034 H034 120.0 . . ?
C034 C03B C135 121.7(7) . . ?
C039 C03B C034 120.0 . . ?
C039 C03B C135 117.9(7) . . ?
C02R C039 H039 120.0 . . ?
C03B C039 C02R 120.0 . . ?
C03B C039 H039 120.0 . . ?
C02L C02T H02Y 119.4 . . ?
C032 C02T C02L 121.3(8) . . ?
C032 C02T H02Y 119.4 . . ?
C02M C02X C02P 102.9(6) . . ?
C02M C02X H02Z 111.2 . . ?
C02M C02X H 111.2 . . ?
C02P C02X H02Z 111.2 . . ?
C02P C02X H 111.2 . . ?
H02Z C02X H 109.1 . . ?
C02Q C02Y C030 120.0 . . ?
C02Q C02Y C34 117.8(5) . . ?
C030 C02Y C34 122.0(5) . . ?
C02Y C02Q H02 120.0 . . ?
C02I C02Q C02Y 120.0 . . ?
C02I C02Q H02 120.0 . . ?
C02Q C02I H1 120.0 . . ?
C02Q C02I C02A 120.0 . . ?
C02A C02I H1 120.0 . . ?
C02I C02A O00E 119.5(3) . . ?
C02O C02A O00E 120.1(3) . . ?
C02O C02A C02I 120.0 . . ?
C02A C02O H2 120.0 . . ?
C02A C02O C030 120.0 . . ?
C030 C02O H2 120.0 . . ?
C02Y C030 H030 120.0 . . ?
C02O C030 C02Y 120.0 . . ?
C02O C030 H030 120.0 . . ?
C02J C031 H031 118.7 . . ?
C02J C031 C032 122.6(8) . . ?
C032 C031 H031 118.7 . . ?
C02T C032 C031 117.3(8) . . ?
C02T C032 C55 120.8(9) . . ?
C031 C032 C55 121.8(9) . . ?
C02Y C34 C123 109.2(7) . . ?
C117 C34 C02Y 106.7(7) . . ?
C117 C34 C123 118.1(13) . . ?
C174 C34 C02Y 110.6(9) . . ?
C174 C34 C117 121.6(13) . . ?
C174 C34 C123 89.6(12) . . ?
C032 C55 C126 111.4(10) . . ?
C032 C55 C162 104.5(11) . . ?
C032 C55 C148 106.5(9) . . ?
C126 C55 C162 102.7(14) . . ?
C126 C55 C148 112.0(15) . . ?
C148 C55 C162 119.6(16) . . ?
H11A C111 H11B 109.5 . . ?
H11A C111 H11C 109.5 . . ?
H11B C111 H11C 109.5 . . ?
C135 C111 H11A 109.5 . . ?
C135 C111 H11B 109.5 . . ?
C135 C111 H11C 109.5 . . ?
C34 C117 H11D 112.0 . . ?
C34 C117 H11E 112.7 . . ?
C34 C117 H11F 112.1 . . ?
H11D C117 H11E 106.4 . . ?
H11D C117 H11F 106.6 . . ?
H11E C117 H11F 106.6 . . ?
C34 C123 H12A 109.4 . . ?
C34 C123 H12B 109.5 . . ?
C34 C123 H12C 109.5 . . ?
H12A C123 H12B 109.5 . . ?
H12A C123 H12C 109.5 . . ?
H12B C123 H12C 109.5 . . ?
C55 C126 H12D 110.7 . . ?
C55 C126 H12E 110.6 . . ?
C55 C126 H12F 111.1 . . ?
H12D C126 H12E 108.1 . . ?
H12D C126 H12F 108.2 . . ?
H12E C126 H12F 108.0 . . ?
C03B C135 C158 106.8(10) . . ?
C111 C135 C03B 108.4(9) . . ?
C111 C135 C158 107.2(13) . . ?
C153 C135 C03B 109.1(11) . . ?
C153 C135 C111 114.6(14) . . ?
C153 C135 C158 110.4(15) . . ?
C135 C153 H15A 109.6 . . ?
C135 C153 H15B 109.5 . . ?
C135 C153 H15C 109.6 . . ?
H15A C153 H15B 109.4 . . ?
H15A C153 H15C 109.4 . . ?
H15B C153 H15C 109.4 . . ?
C55 C162 H16A 109.6 . . ?
C55 C162 H16B 109.5 . . ?
C55 C162 H16C 109.4 . . ?
H16A C162 H16B 109.4 . . ?
H16A C162 H16C 109.4 . . ?
H16B C162 H16C 109.4 . . ?
C34 C174 H17A 113.2 . . ?
C34 C174 H17B 113.3 . . ?
C34 C174 H17C 113.1 . . ?
H17A C174 H17B 105.5 . . ?
H17A C174 H17C 105.5 . . ?
H17B C174 H17C 105.5 . . ?
C55 C148 H14A 109.6 . . ?
C55 C148 H14B 109.4 . . ?
C55 C148 H14C 109.6 . . ?
H14A C148 H14B 109.4 . . ?
H14A C148 H14C 109.4 . . ?
H14B C148 H14C 109.4 . . ?
C135 C158 H15D 109.5 . . ?
C135 C158 H15E 109.4 . . ?
C135 C158 H15F 109.5 . . ?
H15D C158 H15E 109.5 . . ?
H15D C158 H15F 109.5 . . ?
H15E C158 H15F 109.5 . . ?
C4 C6 C1 120.0 . . ?
C4 C6 C8 117.7(7) . . ?
C1 C6 C8 122.2(7) . . ?
C6 C4 H4 120.0 . . ?
C9 C4 C6 120.0 . . ?
C9 C4 H4 120.0 . . ?
C4 C9 H9 120.0 . . ?
C4 C9 C7 120.0 . . ?
C7 C9 H9 120.0 . . ?
C9 C7 H7 120.0 . . ?
C9 C7 C5 120.0 . . ?
C5 C7 H7 120.0 . . ?
C7 C5 H5 120.0 . . ?
C1 C5 C7 120.0 . . ?
C1 C5 H5 120.0 . . ?
C6 C1 H1A 120.0 . . ?
C5 C1 C6 120.0 . . ?
C5 C1 H1A 120.0 . . ?
C6 C8 H8A 109.5 . . ?
C6 C8 H8B 109.5 . . ?
C6 C8 H8C 109.5 . . ?
H8A C8 H8B 109.5 . . ?
H8A C8 H8C 109.5 . . ?
H8B C8 H8C 109.5 . . ?
H11G C11 H11H 109.5 . . ?
H11G C11 H11I 109.5 . . ?
H11H C11 H11I 109.5 . . ?
C12 C11 H11G 109.5 . . ?
C12 C11 H11H 109.5 . . ?
C12 C11 H11I 109.5 . . ?
C13 C12 C11 126.7(14) . . ?
C13 C12 C17 110.2(13) . . ?
C17 C12 C11 122.9(14) . . ?
C12 C13 H13 114.9 . . ?
C14 C13 C12 130.1(14) . . ?
C14 C13 H13 115.0 . . ?
C13 C14 H14 122.1 . . ?
C13 C14 C15 115.7(13) . . ?
C15 C14 H14 122.1 . . ?
C14 C15 H15 121.7 . . ?
C16 C15 C14 116.7(13) . . ?
C16 C15 H15 121.6 . . ?
C15 C16 H16 118.7 . . ?
C17 C16 C15 122.6(13) . . ?
C17 C16 H16 118.7 . . ?
C12 C17 H17 119.0 . . ?
C16 C17 C12 122.0(13) . . ?
C16 C17 H17 119.0 . . ?
H18A C18 H18B 107.5 . . ?
H18A C18 H18C 107.4 . . ?
H18B C18 H18C 107.5 . . ?
C19 C18 H18A 111.4 . . ?
C19 C18 H18B 111.3 . . ?
C19 C18 H18C 111.5 . . ?
C1J C19 C18 124.1(15) . . ?
C1J C19 C1N 118.8(14) . . ?
C1N C19 C18 117.1(15) . . ?
C19 C1J H1J 121.5 . . ?
C19 C1J C1K 117.0(14) . . ?
C1K C1J H1J 121.5 . . ?
C1J C1K H1K 118.0 . . ?
C1J C1K C1L 123.9(14) . . ?
C1L C1K H1K 118.0 . . ?
C1K C1L H1L 120.7 . . ?
C1M C1L C1K 118.6(14) . . ?
C1M C1L H1L 120.7 . . ?
C1L C1M H1M 120.9 . . ?
C1L C1M C1N 118.3(14) . . ?
C1N C1M H1M 120.8 . . ?
C19 C1N H1N 118.4 . . ?
C1M C1N C19 123.1(14) . . ?
C1M C1N H1N 118.4 . . ?
O00G C3 C22 124.2(11) . . ?
C10 C3 O00G 115.6(11) . . ?
C10 C3 C22 120.2(11) . . ?
C3 C22 H22 121.0 . . ?
C21 C22 C3 118.0(12) . . ?
C21 C22 H22 121.0 . . ?
C3 C10 H10 120.0 . . ?
C3 C10 C20 120.1(13) . . ?
C20 C10 H10 119.9 . . ?
C21 C23 C24 117.1(13) . . ?
C20 C23 C21 116.7(14) . . ?
C20 C23 C24 126.1(15) . . ?
C22 C21 C23 120.1(13) . . ?
C22 C21 H21 120.0 . . ?
C23 C21 H21 119.9 . . ?
C10 C20 H20 117.8 . . ?
C23 C20 C10 124.4(16) . . ?
C23 C20 H20 117.8 . . ?
C23 C24 C25 112.5(13) . . ?
C27 C24 C23 113.1(16) . . ?
C27 C24 C25 119.0(19) . . ?
C26 C24 C23 113.0(17) . . ?
C26 C24 C27 103(2) . . ?
C26 C24 C25 94(2) . . ?
C24 C27 H27A 109.6 . . ?
C24 C27 H27B 109.6 . . ?
C24 C27 H27C 109.3 . . ?
H27A C27 H27B 109.5 . . ?
H27A C27 H27C 109.5 . . ?
H27B C27 H27C 109.5 . . ?
C24 C25 H25A 109.5 . . ?
C24 C25 H25B 109.4 . . ?
C24 C25 H25C 109.6 . . ?
H25A C25 H25B 109.5 . . ?
H25A C25 H25C 109.5 . . ?
H25B C25 H25C 109.5 . . ?
C3A O1 C029 128(3) . . ?
O1 C3A C22A 124.5(19) . . ?
C10A C3A O1 121.3(18) . . ?
C10A C3A C22A 113.9(15) . . ?
C3A C22A H22A 120.0 . . ?
C21A C22A C3A 120.1(19) . . ?
C21A C22A H22A 119.9 . . ?
C3A C10A H10A 118.9 . . ?
C3A C10A C20A 122.2(19) . . ?
C20A C10A H10A 118.8 . . ?
C21A C23A C24A 124(2) . . ?
C20A C23A C21A 108(2) . . ?
C20A C23A C24A 125(2) . . ?
C22A C21A C23A 122.5(19) . . ?
C22A C21A H21A 118.8 . . ?
C23A C21A H21A 118.7 . . ?
C10A C20A H20A 117.0 . . ?
C23A C20A C10A 126(2) . . ?
C23A C20A H20A 117.0 . . ?
C23A C24A C27A 109(2) . . ?
C23A C24A C25A 115(2) . . ?
C27A C24A C25A 112(2) . . ?
C26A C24A C23A 116(2) . . ?
C26A C24A C27A 105(3) . . ?
C26A C24A C25A 99(3) . . ?
C24A C27A H27D 110.7 . . ?
C24A C27A H27E 110.7 . . ?
C24A C27A H27F 111.0 . . ?
H27D C27A H27E 108.1 . . ?
H27D C27A H27F 108.0 . . ?
H27E C27A H27F 108.1 . . ?
C24A C25A H25D 127.4 . . ?
C24A C25A H25E 127.2 . . ?
C24A C25A H25F 127.6 . . ?
H25D C25A H25E 87.0 . . ?
H25D C25A H25F 86.8 . . ?
H25E C25A H25F 86.9 . . ?

loop_
_geom_bond_atom_site_label_1
_geom_bond_atom_site_label_2
_geom_bond_distance
_geom_bond_site_symmetry_2
_geom_bond_publ_flag
O001 C018 1.370(6) . ?
O001 C02H 1.369(4) . ?
O002 C010 1.212(6) . ?
O003 C015 1.232(6) . ?
O004 C00V 1.221(5) . ?
O005 C00Z 1.385(5) . ?
O005 C026 1.369(7) . ?
O006 C01B 1.228(6) . ?
O007 C01K 1.219(6) . ?
O008 C00Y 1.198(6) . ?
N009 C00N 1.392(6) . ?
N009 C01T 1.466(6) . ?
N009 C02C 1.471(5) . ?
N00A C00V 1.388(6) . ?
N00A C01B 1.391(6) . ?
N00A C01P 1.488(5) . ?
O00B C00W 1.224(6) . ?
N00C C00W 1.369(7) . ?
N00C C01K 1.400(7) . ?
N00C C023 1.487(5) . ?
N00D C00Y 1.410(7) . ?
N00D C015 1.389(6) . ?
N00D C027 1.485(5) . ?
O00E C01U 1.357(6) . ?
O00E C02A 1.399(4) . ?
N00F C010 1.373(7) . ?
N00F C01V 1.424(8) . ?
N00F C02E 1.500(5) . ?
O00G C029 1.371(8) . ?
O00G C3 1.341(18) . ?
O00H C01V 1.179(7) . ?
C00I C00J 1.430(5) . ?
C00I C00L 1.412(6) . ?
C00I C00O 1.393(6) . ?
C00J C00M 1.418(6) . ?
C00J C00Q 1.443(6) . ?
C00K C016 1.370(7) . ?
C00K C01H 1.404(7) . ?
C00K C01P 1.519(6) . ?
C00L C00V 1.467(6) . ?
C00L C01X 1.361(7) . ?
C00M C00N 1.412(6) . ?
C00M C00S 1.454(5) . ?
C00N C01I 1.427(5) . ?
C00O C01B 1.477(6) . ?
C00O C01I 1.373(6) . ?
C00P C00W 1.489(6) . ?
C00P C01C 1.372(7) . ?
C00P C01D 1.406(7) . ?
C00Q C013 1.459(5) . ?
C00Q C01Z 1.372(6) . ?
C00R C01G 1.370(7) . ?
C00R C01J 1.375(7) . ?
C00R C027 1.509(6) . ?
C00S C012 1.426(6) . ?
C00S C01Q 1.395(6) . ?
C00T C2 1.435(6) . ?
C00T C00Z 1.373(6) . ?
C00T C017 1.479(6) . ?
N00U C01O 1.391(6) . ?
N00U C02F 1.458(7) . ?
N00U C02P 1.449(7) . ?
C2 C019 1.429(6) . ?
C2 C01F 1.393(7) . ?
C00Y C01E 1.502(6) . ?
C00Z C01W 1.398(6) . ?
C010 C01M 1.485(6) . ?
C011 C015 1.470(6) . ?
C011 C019 1.426(7) . ?
C011 C01A 1.346(7) . ?
C012 C013 1.421(6) . ?
C012 C01D 1.423(5) . ?
C013 C01O 1.409(6) . ?
C014 C017 1.414(7) . ?
C014 C01L 1.425(7) . ?
C014 C01R 1.419(6) . ?
C016 H016 0.9500 . ?
C016 C01J 1.379(6) . ?
C017 C018 1.419(6) . ?
C018 C01Y 1.395(6) . ?
C019 C01E 1.393(6) . ?
C01A H01A 0.9500 . ?
C01A C01U 1.405(6) . ?
C01C H01C 0.9500 . ?
C01C C01Q 1.414(6) . ?
C01D C025 1.398(7) . ?
C01E C01W 1.364(7) . ?
C01F C01L 1.474(6) . ?
C01F C01U 1.419(7) . ?
C01G H01G 0.9500 . ?
C01G C01H 1.388(6) . ?
C01H H01H 0.9500 . ?
C01I H01I 0.9500 . ?
C01J H01J 0.9500 . ?
C01K C025 1.499(6) . ?
C01L C029 1.382(7) . ?
C01M C01R 1.398(7) . ?
C01M C01Y 1.356(7) . ?
C01N C020 1.371(8) . ?
C01N C023 1.530(6) . ?
C01N C024 1.374(7) . ?
C01O C028 1.423(6) . ?
C01P H01B 0.9900 . ?
C01P H01D 0.9900 . ?
C01Q H01Q 0.9500 . ?
C01R C01S 1.400(7) . ?
C01S C01V 1.512(6) . ?
C01S C02B 1.366(7) . ?
C01T H01E 0.9900 . ?
C01T H01F 0.9900 . ?
C01T C02K 1.540(7) . ?
C01W H01W 0.9500 . ?
C01X H01X 0.9500 . ?
C01X C01Z 1.404(6) . ?
C01Y H01Y 0.9500 . ?
C01Z H01Z 0.9500 . ?
C020 H020 0.9500 . ?
C020 C02D 1.409(6) . ?
C021 C022 1.357(8) . ?
C021 C02D 1.392(8) . ?
C021 C02E 1.513(6) . ?
C022 H022 0.9500 . ?
C022 C024 1.382(7) . ?
C023 H02A 0.9900 . ?
C023 H02B 0.9900 . ?
C024 H024 0.9500 . ?
C025 C028 1.362(7) . ?
C026 C02J 1.383(8) . ?
C026 C02L 1.389(8) . ?
C027 H02C 0.9900 . ?
C027 H02D 0.9900 . ?
C028 H028 0.9500 . ?
C029 C02B 1.420(6) . ?
C029 O1 1.376(15) . ?
C02B H02E 0.9500 . ?
C02C H02F 0.9900 . ?
C02C H02G 0.9900 . ?
C02C C02G 1.486(7) . ?
C02D H02H 0.9500 . ?
C02E H02I 0.9900 . ?
C02E H02J 0.9900 . ?
C02F H02K 0.9900 . ?
C02F H02L 0.9900 . ?
C02F C02M 1.519(8) . ?
C02G H02M 0.9900 . ?
C02G H02N 0.9900 . ?
C02G C02K 1.517(8) . ?
C02J H02O 0.9500 . ?
C02J C031 1.364(9) . ?
C02K H02P 0.9900 . ?
C02K H02Q 0.9900 . ?
C02L H02R 0.9500 . ?
C02L C02T 1.380(9) . ?
C02M H02S 0.9900 . ?
C02M H02T 0.9900 . ?
C02M C02X 1.490(9) . ?
C02P H02U 0.9900 . ?
C02P H02V 0.9900 . ?
C02P C02X 1.523(9) . ?
C02R H02W 0.9500 . ?
C02R C02H 1.3900 . ?
C02R C039 1.3900 . ?
C02H C02N 1.3900 . ?
C02N H02X 0.9500 . ?
C02N C034 1.3900 . ?
C034 H034 0.9500 . ?
C034 C03B 1.3900 . ?
C03B C039 1.3900 . ?
C03B C135 1.566(10) . ?
C039 H039 0.9500 . ?
C02T H02Y 0.9500 . ?
C02T C032 1.352(11) . ?
C02X H02Z 0.9900 . ?
C02X H 0.9900 . ?
C02Y C02Q 1.3900 . ?
C02Y C030 1.3900 . ?
C02Y C34 1.547(8) . ?
C02Q H02 0.9500 . ?
C02Q C02I 1.3900 . ?
C02I H1 0.9500 . ?
C02I C02A 1.3900 . ?
C02A C02O 1.3900 . ?
C02O H2 0.9500 . ?
C02O C030 1.3900 . ?
C030 H030 0.9500 . ?
C031 H031 0.9500 . ?
C031 C032 1.440(11) . ?
C032 C55 1.539(11) . ?
C34 C117 1.503(11) . ?
C34 C123 1.559(13) . ?
C34 C174 1.458(12) . ?
C55 C126 1.567(14) . ?
C55 C162 1.588(16) . ?
C55 C148 1.561(14) . ?
C111 H11A 0.9800 . ?
C111 H11B 0.9800 . ?
C111 H11C 0.9800 . ?
C111 C135 1.525(13) . ?
C117 H11D 1.0069 . ?
C117 H11E 1.0088 . ?
C117 H11F 1.0073 . ?
C123 H12A 0.9800 . ?
C123 H12B 0.9800 . ?
C123 H12C 0.9800 . ?
C126 H12D 0.9937 . ?
C126 H12E 0.9936 . ?
C126 H12F 0.9943 . ?
C135 C153 1.528(15) . ?
C135 C158 1.561(15) . ?
C153 H15A 0.9808 . ?
C153 H15B 0.9808 . ?
C153 H15C 0.9808 . ?
C162 H16A 0.9805 . ?
C162 H16B 0.9805 . ?
C162 H16C 0.9805 . ?
C174 H17A 1.0159 . ?
C174 H17B 1.0161 . ?
C174 H17C 1.0156 . ?
C148 H14A 0.9805 . ?
C148 H14B 0.9805 . ?
C148 H14C 0.9805 . ?
C158 H15D 0.9800 . ?
C158 H15E 0.9800 . ?
C158 H15F 0.9800 . ?
C6 C4 1.3900 . ?
C6 C1 1.3900 . ?
C6 C8 1.525(15) . ?
C4 H4 0.9500 . ?
C4 C9 1.3900 . ?
C9 H9 0.9500 . ?
C9 C7 1.3900 . ?
C7 H7 0.9500 . ?
C7 C5 1.3900 . ?
C5 H5 0.9500 . ?
C5 C1 1.3900 . ?
C1 H1A 0.9500 . ?
C8 H8A 0.9800 . ?
C8 H8B 0.9800 . ?
C8 H8C 0.9800 . ?
C11 H11G 0.9801 . ?
C11 H11H 0.9801 . ?
C11 H11I 0.9801 . ?
C11 C12 1.584(15) . ?
C12 C13 1.396(11) . ?
C12 C17 1.400(11) . ?
C13 H13 0.9500 . ?
C13 C14 1.388(11) . ?
C14 H14 0.9500 . ?
C14 C15 1.419(11) . ?
C15 H15 0.9500 . ?
C15 C16 1.404(11) . ?
C16 H16 0.9500 . ?
C16 C17 1.390(11) . ?
C17 H17 0.9500 . ?
C18 H18A 0.9998 . ?
C18 H18B 0.9998 . ?
C18 H18C 1.0002 . ?
C18 C19 1.551(16) . ?
C19 C1J 1.393(12) . ?
C19 C1N 1.401(11) . ?
C1J H1J 0.9500 . ?
C1J C1K 1.404(11) . ?
C1K H1K 0.9500 . ?
C1K C1L 1.397(11) . ?
C1L H1L 0.9500 . ?
C1L C1M 1.373(11) . ?
C1M H1M 0.9500 . ?
C1M C1N 1.399(11) . ?
C1N H1N 0.9500 . ?
C3 C22 1.401(13) . ?
C3 C10 1.348(15) . ?
C22 H22 0.9500 . ?
C22 C21 1.350(15) . ?
C10 H10 0.9500 . ?
C10 C20 1.400(16) . ?
C23 C21 1.52(2) . ?
C23 C20 1.234(19) . ?
C23 C24 1.500(19) . ?
C21 H21 0.9500 . ?
C20 H20 0.9500 . ?
C24 C27 1.48(3) . ?
C24 C26 1.35(2) . ?
C24 C25 1.65(2) . ?
C27 H27A 0.9801 . ?
C27 H27B 0.9801 . ?
C27 H27C 0.9801 . ?
C25 H25A 0.9802 . ?
C25 H25B 0.9802 . ?
C25 H25C 0.9802 . ?
O1 C3A 1.34(2) . ?
C3A C22A 1.389(16) . ?
C3A C10A 1.356(17) . ?
C22A H22A 0.9500 . ?
C22A C21A 1.346(18) . ?
C10A H10A 0.9500 . ?
C10A C20A 1.418(19) . ?
C23A C21A 1.52(3) . ?
C23A C20A 1.24(2) . ?
C23A C24A 1.49(2) . ?
C21A H21A 0.9500 . ?
C20A H20A 0.9500 . ?
C24A C27A 1.49(3) . ?
C24A C25A 1.69(3) . ?
C24A C26A 1.33(3) . ?
C27A H27D 0.9932 . ?
C27A H27E 0.9932 . ?
C27A H27F 0.9936 . ?
C25A H25D 1.1842 . ?
C25A H25E 1.1812 . ?
C25A H25F 1.1868 . ?

loop_
_geom_torsion_atom_site_label_1
_geom_torsion_atom_site_label_2
_geom_torsion_atom_site_label_3
_geom_torsion_atom_site_label_4
_geom_torsion
_geom_torsion_site_symmetry_1
_geom_torsion_site_symmetry_2
_geom_torsion_site_symmetry_3
_geom_torsion_site_symmetry_4
_geom_torsion_publ_flag
O001 C018 C01Y C01M -175.1(4) . . . . ?
O001 C02H C02N C034 179.8(4) . . . . ?
O002 C010 C01M C01R -175.6(4) . . . . ?
O002 C010 C01M C01Y 3.1(6) . . . . ?
O005 C00Z C01W C01E -169.0(4) . . . . ?
O005 C026 C02J C031 -175.5(5) . . . . ?
O005 C026 C02L C02T 176.6(6) . . . . ?
O007 C01K C025 C01D -177.8(4) . . . . ?
O007 C01K C025 C028 4.5(6) . . . . ?
O008 C00Y C01E C019 -178.6(4) . . . . ?
O008 C00Y C01E C01W 7.7(6) . . . . ?
N009 C00N C01I C00O -169.8(4) . . . . ?
N009 C01T C02K C02G -35.7(5) . . . . ?
N009 C02C C02G C02K -29.3(5) . . . . ?
N00C C01K C025 C01D 3.1(6) . . . . ?
N00C C01K C025 C028 -174.6(4) . . . . ?
N00D C00Y C01E C019 3.4(6) . . . . ?
N00D C00Y C01E C01W -170.2(4) . . . . ?
O00E C02A C02O C030 -173.5(3) . . . . ?
N00F C010 C01M C01R 2.2(6) . . . . ?
N00F C010 C01M C01Y -179.1(4) . . . . ?
O00G C029 C02B C01S -169.0(9) . . . . ?
O00G C3 C22 C21 -177.3(14) . . . . ?
O00G C3 C10 C20 -178.0(14) . . . . ?
C00I C00J C00M C00N 15.7(5) . . . . ?
C00I C00J C00M C00S -157.8(3) . . . . ?
C00I C00J C00Q C013 178.4(3) . . . . ?
C00I C00J C00Q C01Z 4.3(6) . . . . ?
C00I C00L C00V O004 -179.1(4) . . . . ?
C00I C00L C00V N00A 2.3(6) . . . . ?
C00I C00L C01X C01Z 1.8(7) . . . . ?
C00I C00O C01B O006 -177.6(4) . . . . ?
C00I C00O C01B N00A 2.9(5) . . . . ?
C00I C00O C01I C00N 2.4(6) . . . . ?
C00J C00I C00L C00V -176.8(3) . . . . ?
C00J C00I C00L C01X -0.1(6) . . . . ?
C00J C00I C00O C01B 174.2(3) . . . . ?
C00J C00I C00O C01I -6.4(6) . . . . ?
C00J C00M C00N N009 161.3(4) . . . . ?
C00J C00M C00N C01I -19.4(5) . . . . ?
C00J C00M C00S C012 -20.9(5) . . . . ?
C00J C00M C00S C01Q 153.9(4) . . . . ?
C00J C00Q C013 C012 -20.2(5) . . . . ?
C00J C00Q C013 C01O 162.9(4) . . . . ?
C00J C00Q C01Z C01X -2.7(6) . . . . ?
C00K C016 C01J C00R -0.6(6) . . . . ?
C00L C00I C00J C00M 174.1(4) . . . . ?
C00L C00I C00J C00Q -2.9(5) . . . . ?
C00L C00I C00O C01B -2.7(6) . . . . ?
C00L C00I C00O C01I 176.7(4) . . . . ?
C00L C01X C01Z C00Q -0.4(7) . . . . ?
C00M C00J C00Q C013 1.4(5) . . . . ?
C00M C00J C00Q C01Z -172.8(4) . . . . ?
C00M C00N C01I C00O 10.8(6) . . . . ?
C00M C00S C012 C013 2.0(5) . . . . ?
C00M C00S C012 C01D -178.8(3) . . . . ?
C00M C00S C01Q C01C -177.8(4) . . . . ?
C00N N009 C01T C02K 169.9(4) . . . . ?
C00N N009 C02C C02G -144.4(4) . . . . ?
C00N C00M C00S C012 166.1(4) . . . . ?
C00N C00M C00S C01Q -19.1(6) . . . . ?
C00O C00I C00J C00M -2.8(5) . . . . ?
C00O C00I C00J C00Q -179.8(3) . . . . ?
C00O C00I C00L C00V 0.1(6) . . . . ?
C00O C00I C00L C01X 176.7(4) . . . . ?
C00P C01C C01Q C00S -2.0(6) . . . . ?
C00P C01D C025 C01K -1.7(6) . . . . ?
C00P C01D C025 C028 175.9(4) . . . . ?
C00Q C00J C00M C00N -167.4(4) . . . . ?
C00Q C00J C00M C00S 19.1(5) . . . . ?
C00Q C013 C01O N00U -24.6(7) . . . . ?
C00Q C013 C01O C028 157.7(4) . . . . ?
C00R C01G C01H C00K 0.6(5) . . . . ?
C00S C00M C00N N009 -25.8(6) . . . . ?
C00S C00M C00N C01I 153.6(4) . . . . ?
C00S C012 C013 C00Q 18.6(5) . . . . ?
C00S C012 C013 C01O -164.4(4) . . . . ?
C00S C012 C01D C00P -4.7(6) . . . . ?
C00S C012 C01D C025 176.6(3) . . . . ?
C00T C2 C019 C011 176.9(4) . . . . ?
C00T C2 C019 C01E -5.4(5) . . . . ?
C00T C2 C01F C01L 10.7(6) . . . . ?
C00T C2 C01F C01U -167.7(4) . . . . ?
C00T C00Z C01W C01E 4.6(6) . . . . ?
C00T C017 C018 O001 -13.5(6) . . . . ?
C00T C017 C018 C01Y 169.8(4) . . . . ?
N00U C01O C028 C025 -167.8(4) . . . . ?
N00U C02F C02M C02X -32.5(6) . . . . ?
N00U C02P C02X C02M -34.8(6) . . . . ?
C00V N00A C01B O006 -180.0(4) . . . . ?
C00V N00A C01B C00O -0.4(5) . . . . ?
C00V N00A C01P C00K -87.5(5) . . . . ?
C00V C00L C01X C01Z 178.5(4) . . . . ?
C00W N00C C01K O007 177.6(4) . . . . ?
C00W N00C C01K C025 -3.3(6) . . . . ?
C00W N00C C023 C01N -84.6(6) . . . . ?
C00W C00P C01C C01Q -178.2(4) . . . . ?
C00W C00P C01D C012 -178.5(4) . . . . ?
C00W C00P C01D C025 0.2(6) . . . . ?
C2 C00T C00Z O005 160.2(4) . . . . ?
C2 C00T C00Z C01W -13.6(6) . . . . ?
C2 C00T C017 C014 -23.7(5) . . . . ?
C2 C00T C017 C018 154.1(4) . . . . ?
C2 C019 C01E C00Y -177.0(3) . . . . ?
C2 C019 C01E C01W -3.5(6) . . . . ?
C2 C01F C01L C014 -24.1(5) . . . . ?
C2 C01F C01L C029 153.6(4) . . . . ?
C2 C01F C01U O00E 167.3(4) . . . . ?
C2 C01F C01U C01A -14.2(6) . . . . ?
C00Y N00D C015 O003 -179.1(4) . . . . ?
C00Y N00D C015 C011 2.5(6) . . . . ?
C00Y N00D C027 C00R -83.1(5) . . . . ?
C00Y C01E C01W C00Z 177.7(4) . . . . ?
C00Z O005 C026 C02J -37.7(6) . . . . ?
C00Z O005 C026 C02L 147.9(4) . . . . ?
C00Z C00T C2 C019 13.7(6) . . . . ?
C00Z C00T C2 C01F -165.2(4) . . . . ?
C00Z C00T C017 C014 154.3(4) . . . . ?
C00Z C00T C017 C018 -27.9(6) . . . . ?
C010 N00F C01V O00H 178.1(5) . . . . ?
C010 N00F C01V C01S -3.5(6) . . . . ?
C010 N00F C02E C021 89.2(6) . . . . ?
C010 C01M C01R C014 175.1(4) . . . . ?
C010 C01M C01R C01S -3.6(6) . . . . ?
C010 C01M C01Y C018 -172.0(4) . . . . ?
C011 C019 C01E C00Y 0.6(6) . . . . ?
C011 C019 C01E C01W 174.1(4) . . . . ?
C011 C01A C01U O00E -175.9(4) . . . . ?
C011 C01A C01U C01F 5.6(7) . . . . ?
C012 C00S C01Q C01C -3.0(6) . . . . ?
C012 C013 C01O N00U 158.6(4) . . . . ?
C012 C013 C01O C028 -19.1(6) . . . . ?
C012 C01D C025 C01K 177.0(4) . . . . ?
C012 C01D C025 C028 -5.4(6) . . . . ?
C013 C00Q C01Z C01X -176.6(4) . . . . ?
C013 C012 C01D C00P 174.5(4) . . . . ?
C013 C012 C01D C025 -4.2(6) . . . . ?
C013 C01O C028 C025 10.0(7) . . . . ?
C014 C017 C018 O001 164.3(4) . . . . ?
C014 C017 C018 C01Y -12.3(6) . . . . ?
C014 C01L C029 O00G 160.1(9) . . . . ?
C014 C01L C029 C02B -10.4(6) . . . . ?
C014 C01L C029 O1 160(2) . . . . ?
C014 C01R C01S C01V -177.2(4) . . . . ?
C014 C01R C01S C02B -3.1(6) . . . . ?
C015 N00D C00Y O008 176.9(4) . . . . ?
C015 N00D C00Y C01E -5.1(6) . . . . ?
C015 N00D C027 C00R 90.4(5) . . . . ?
C015 C011 C019 C2 174.3(4) . . . . ?
C015 C011 C019 C01E -3.3(6) . . . . ?
C015 C011 C01A C01U -175.0(4) . . . . ?
C016 C00K C01H C01G 1.8(5) . . . . ?
C016 C00K C01P N00A -90.0(5) . . . . ?
C017 C00T C2 C019 -168.2(3) . . . . ?
C017 C00T C2 C01F 12.9(6) . . . . ?
C017 C00T C00Z O005 -17.7(6) . . . . ?
C017 C00T C00Z C01W 168.5(4) . . . . ?
C017 C014 C01L C01F 13.3(6) . . . . ?
C017 C014 C01L C029 -164.5(4) . . . . ?
C017 C014 C01R C01M -7.6(6) . . . . ?
C017 C014 C01R C01S 171.1(4) . . . . ?
C017 C018 C01Y C01M 1.4(6) . . . . ?
C018 O001 C02H C02R -43.8(5) . . . . ?
C018 O001 C02H C02N 136.4(3) . . . . ?
C019 C2 C01F C01L -168.1(3) . . . . ?
C019 C2 C01F C01U 13.5(6) . . . . ?
C019 C011 C015 O003 -176.5(4) . . . . ?
C019 C011 C015 N00D 1.9(6) . . . . ?
C019 C011 C01A C01U 3.9(7) . . . . ?
C019 C01E C01W C00Z 4.1(6) . . . . ?
C01A C011 C015 O003 2.5(6) . . . . ?
C01A C011 C015 N00D -179.2(4) . . . . ?
C01A C011 C019 C2 -4.6(6) . . . . ?
C01A C011 C019 C01E 177.7(4) . . . . ?
C01B N00A C00V O004 179.3(4) . . . . ?
C01B N00A C00V C00L -2.1(6) . . . . ?
C01B N00A C01P C00K 86.9(5) . . . . ?
C01B C00O C01I C00N -178.2(4) . . . . ?
C01C C00P C00W O00B 1.0(7) . . . . ?
C01C C00P C00W N00C -178.5(4) . . . . ?
C01C C00P C01D C012 -0.2(6) . . . . ?
C01C C00P C01D C025 178.4(4) . . . . ?
C01D C00P C00W O00B 179.3(4) . . . . ?
C01D C00P C00W N00C -0.2(6) . . . . ?
C01D C00P C01C C01Q 3.6(6) . . . . ?
C01D C012 C013 C00Q -160.6(4) . . . . ?
C01D C012 C013 C01O 16.5(6) . . . . ?
C01D C025 C028 C01O 2.5(7) . . . . ?
C01F C2 C019 C011 -4.2(6) . . . . ?
C01F C2 C019 C01E 173.5(4) . . . . ?
C01F C01L C029 O00G -17.5(10) . . . . ?
C01F C01L C029 C02B 171.9(4) . . . . ?
C01F C01L C029 O1 -18(2) . . . . ?
C01G C00R C01J C016 2.9(6) . . . . ?
C01G C00R C027 N00D -80.8(5) . . . . ?
C01H C00K C016 C01J -1.8(5) . . . . ?
C01H C00K C01P N00A 86.6(5) . . . . ?
C01I C00O C01B O006 3.0(6) . . . . ?
C01I C00O C01B N00A -176.5(4) . . . . ?
C01J C00R C01G C01H -2.9(5) . . . . ?
C01J C00R C027 N00D 97.3(5) . . . . ?
C01K N00C C00W O00B -177.6(4) . . . . ?
C01K N00C C00W C00P 1.9(6) . . . . ?
C01K N00C C023 C01N 93.5(5) . . . . ?
C01K C025 C028 C01O -179.9(4) . . . . ?
C01L C014 C017 C00T 10.6(6) . . . . ?
C01L C014 C017 C018 -167.4(4) . . . . ?
C01L C014 C01R C01M 174.9(4) . . . . ?
C01L C014 C01R C01S -6.4(6) . . . . ?
C01L C01F C01U O00E -11.0(7) . . . . ?
C01L C01F C01U C01A 167.5(4) . . . . ?
C01L C029 C02B C01S 1.2(7) . . . . ?
C01L C029 O1 C3A 156(3) . . . . ?
C01M C01R C01S C01V 1.4(6) . . . . ?
C01M C01R C01S C02B 175.5(4) . . . . ?
C01N C020 C02D C021 0.7(6) . . . . ?
C01O N00U C02F C02M -138.4(5) . . . . ?
C01O N00U C02P C02X 164.3(5) . . . . ?
C01P N00A C00V O004 -6.8(5) . . . . ?
C01P N00A C00V C00L 171.8(3) . . . . ?
C01P N00A C01B O006 6.2(5) . . . . ?
C01P N00A C01B C00O -174.3(3) . . . . ?
C01P C00K C016 C01J 174.9(3) . . . . ?
C01P C00K C01H C01G -175.0(3) . . . . ?
C01Q C00S C012 C013 -173.0(4) . . . . ?
C01Q C00S C012 C01D 6.2(5) . . . . ?
C01R C014 C017 C00T -166.9(3) . . . . ?
C01R C014 C017 C018 15.1(6) . . . . ?
C01R C014 C01L C01F -169.2(4) . . . . ?
C01R C014 C01L C029 12.9(6) . . . . ?
C01R C01M C01Y C018 6.7(6) . . . . ?
C01R C01S C01V N00F 1.9(6) . . . . ?
C01R C01S C01V O00H -179.7(5) . . . . ?
C01R C01S C02B C029 5.8(7) . . . . ?
C01T N009 C00N C00M 176.8(4) . . . . ?
C01T N009 C00N C01I -2.6(6) . . . . ?
C01T N009 C02C C02G 6.3(5) . . . . ?
C01U O00E C02A C02I 61.0(5) . . . . ?
C01U O00E C02A C02O -125.5(4) . . . . ?
C01U C01F C01L C014 154.2(4) . . . . ?
C01U C01F C01L C029 -28.1(7) . . . . ?
C01V N00F C010 O002 179.4(4) . . . . ?
C01V N00F C010 C01M 1.5(7) . . . . ?
C01V N00F C02E C021 -81.3(6) . . . . ?
C01V C01S C02B C029 -179.9(4) . . . . ?
C01X C00L C00V O004 4.2(6) . . . . ?
C01X C00L C00V N00A -174.3(4) . . . . ?
C01Y C01M C01R C014 -3.7(6) . . . . ?
C01Y C01M C01R C01S 177.7(4) . . . . ?
C01Z C00Q C013 C012 153.6(4) . . . . ?
C01Z C00Q C013 C01O -23.2(7) . . . . ?
C020 C01N C023 N00C -88.9(6) . . . . ?
C020 C01N C024 C022 3.3(6) . . . . ?
C021 C022 C024 C01N -0.8(6) . . . . ?
C022 C021 C02D C020 1.9(6) . . . . ?
C022 C021 C02E N00F -81.7(6) . . . . ?
C023 N00C C00W O00B 0.2(6) . . . . ?
C023 N00C C00W C00P 179.7(4) . . . . ?
C023 N00C C01K O007 -0.3(6) . . . . ?
C023 N00C C01K C025 178.8(3) . . . . ?
C023 C01N C020 C02D 175.1(3) . . . . ?
C023 C01N C024 C022 -174.9(3) . . . . ?
C024 C01N C020 C02D -3.3(6) . . . . ?
C024 C01N C023 N00C 89.4(5) . . . . ?
C026 O005 C00Z C00T 152.2(4) . . . . ?
C026 O005 C00Z C01W -33.9(6) . . . . ?
C026 C02J C031 C032 0.6(10) . . . . ?
C026 C02L C02T C032 -1.9(12) . . . . ?
C027 N00D C00Y O008 -10.1(6) . . . . ?
C027 N00D C00Y C01E 167.9(3) . . . . ?
C027 N00D C015 O003 8.1(6) . . . . ?
C027 N00D C015 C011 -170.3(3) . . . . ?
C027 C00R C01G C01H 175.2(3) . . . . ?
C027 C00R C01J C016 -175.2(3) . . . . ?
C029 O00G C3 C22 -24(2) . . . . ?
C029 O00G C3 C10 153.0(14) . . . . ?
C029 O1 C3A C22A -48(6) . . . . ?
C029 O1 C3A C10A 139(4) . . . . ?
C02B C01S C01V N00F -172.4(4) . . . . ?
C02B C01S C01V O00H 6.0(7) . . . . ?
C02B C029 O1 C3A -33(5) . . . . ?
C02C N009 C00N C00M -35.6(6) . . . . ?
C02C N009 C00N C01I 145.1(4) . . . . ?
C02C N009 C01T C02K 18.8(5) . . . . ?
C02C C02G C02K C01T 40.3(5) . . . . ?
C02D C021 C022 C024 -1.9(6) . . . . ?
C02D C021 C02E N00F 92.4(6) . . . . ?
C02E N00F C010 O002 10.3(6) . . . . ?
C02E N00F C010 C01M -167.6(4) . . . . ?
C02E N00F C01V O00H -12.3(7) . . . . ?
C02E N00F C01V C01S 166.1(4) . . . . ?
C02E C021 C022 C024 172.2(3) . . . . ?
C02E C021 C02D C020 -172.3(3) . . . . ?
C02F N00U C01O C013 -30.9(7) . . . . ?
C02F N00U C01O C028 146.8(5) . . . . ?
C02F N00U C02P C02X 14.4(6) . . . . ?
C02F C02M C02X C02P 41.1(6) . . . . ?
C02J C026 C02L C02T 2.1(9) . . . . ?
C02J C031 C032 C02T -0.3(12) . . . . ?
C02J C031 C032 C55 177.6(8) . . . . ?
C02L C026 C02J C031 -1.5(8) . . . . ?
C02L C02T C032 C031 0.9(13) . . . . ?
C02L C02T C032 C55 -177.0(9) . . . . ?
C02P N00U C01O C013 -177.4(5) . . . . ?
C02P N00U C01O C028 0.3(7) . . . . ?
C02P N00U C02F C02M 11.1(6) . . . . ?
C02R C02H C02N C034 0.0 . . . . ?
C02H O001 C018 C017 159.1(4) . . . . ?
C02H O001 C018 C01Y -24.2(6) . . . . ?
C02H C02R C039 C03B 0.0 . . . . ?
C02H C02N C034 C03B 0.0 . . . . ?
C02N C034 C03B C039 0.0 . . . . ?
C02N C034 C03B C135 172.8(7) . . . . ?
C034 C03B C039 C02R 0.0 . . . . ?
C034 C03B C135 C111 -103.7(12) . . . . ?
C034 C03B C135 C153 21.7(15) . . . . ?
C034 C03B C135 C158 141.1(11) . . . . ?
C039 C02R C02H O001 -179.8(4) . . . . ?
C039 C02R C02H C02N 0.0 . . . . ?
C039 C03B C135 C111 69.3(13) . . . . ?
C039 C03B C135 C153 -165.3(11) . . . . ?
C039 C03B C135 C158 -45.9(14) . . . . ?
C02T C032 C55 C126 -178.0(13) . . . . ?
C02T C032 C55 C162 -67.8(15) . . . . ?
C02T C032 C55 C148 59.6(17) . . . . ?
C02Y C02Q C02I C02A 0.0 . . . . ?
C02Q C02Y C030 C02O 0.0 . . . . ?
C02Q C02Y C34 C117 -66.8(13) . . . . ?
C02Q C02Y C34 C123 62.0(10) . . . . ?
C02Q C02Y C34 C174 159.0(11) . . . . ?
C02Q C02I C02A O00E 173.5(3) . . . . ?
C02Q C02I C02A C02O 0.0 . . . . ?
C02I C02A C02O C030 0.0 . . . . ?
C02A O00E C01U C01A 23.7(7) . . . . ?
C02A O00E C01U C01F -157.8(4) . . . . ?
C02A C02O C030 C02Y 0.0 . . . . ?
C030 C02Y C02Q C02I 0.0 . . . . ?
C030 C02Y C34 C117 118.4(11) . . . . ?
C030 C02Y C34 C123 -112.8(10) . . . . ?
C030 C02Y C34 C174 -15.8(13) . . . . ?
C031 C032 C55 C126 4.2(16) . . . . ?
C031 C032 C55 C162 114.3(14) . . . . ?
C031 C032 C55 C148 -118.2(14) . . . . ?
C34 C02Y C02Q C02I -174.9(5) . . . . ?
C34 C02Y C030 C02O 174.7(5) . . . . ?
C135 C03B C039 C02R -173.1(7) . . . . ?
C6 C4 C9 C7 0.0 . . . . ?
C4 C6 C1 C5 0.0 . . . . ?
C4 C9 C7 C5 0.0 . . . . ?
C9 C7 C5 C1 0.0 . . . . ?
C7 C5 C1 C6 0.0 . . . . ?
C1 C6 C4 C9 0.0 . . . . ?
C8 C6 C4 C9 175.8(6) . . . . ?
C8 C6 C1 C5 -175.6(7) . . . . ?
C11 C12 C13 C14 -174(2) . . . . ?
C11 C12 C17 C16 166.3(18) . . . . ?
C12 C13 C14 C15 -1(4) . . . . ?
C13 C12 C17 C16 -18(3) . . . . ?
C13 C14 C15 C16 -2(4) . . . . ?
C14 C15 C16 C17 -6(5) . . . . ?
C15 C16 C17 C12 18(4) . . . . ?
C17 C12 C13 C14 11(3) . . . . ?
C18 C19 C1J C1K 178.5(18) . . . . ?
C18 C19 C1N C1M 179.3(19) . . . . ?
C19 C1J C1K C1L 0(4) . . . . ?
C1J C19 C1N C1M -1(3) . . . . ?
C1J C1K C1L C1M 3(5) . . . . ?
C1K C1L C1M C1N -5(4) . . . . ?
C1L C1M C1N C19 4(4) . . . . ?
C1N C19 C1J C1K -1(3) . . . . ?
C3 O00G C029 C01L 137.4(11) . . . . ?
C3 O00G C029 C02B -52.0(17) . . . . ?
C3 C22 C21 C23 -7.3(19) . . . . ?
C3 C10 C20 C23 -3(3) . . . . ?
C22 C3 C10 C20 -1(2) . . . . ?
C10 C3 C22 C21 6(2) . . . . ?
C21 C23 C20 C10 1(3) . . . . ?
C21 C23 C24 C27 162(2) . . . . ?
C21 C23 C24 C26 -81(2) . . . . ?
C21 C23 C24 C25 24(2) . . . . ?
C20 C23 C21 C22 4(2) . . . . ?
C20 C23 C24 C27 -19(3) . . . . ?
C20 C23 C24 C26 98(3) . . . . ?
C20 C23 C24 C25 -157(2) . . . . ?
C24 C23 C21 C22 -177.3(14) . . . . ?
C24 C23 C20 C10 -177.3(16) . . . . ?
O1 C029 C02B C01S -170.3(16) . . . . ?
O1 C3A C22A C21A 178(3) . . . . ?
O1 C3A C10A C20A -171(4) . . . . ?
C3A C22A C21A C23A -14(4) . . . . ?
C3A C10A C20A C23A 3(7) . . . . ?
C22A C3A C10A C20A 15(4) . . . . ?
C10A C3A C22A C21A -8(3) . . . . ?
C21A C23A C20A C10A -23(7) . . . . ?
C21A C23A C24A C27A -116(4) . . . . ?
C21A C23A C24A C25A 117(4) . . . . ?
C21A C23A C24A C26A 2(5) . . . . ?
C20A C23A C21A C22A 28(5) . . . . ?
C20A C23A C24A C27A 43(5) . . . . ?
C20A C23A C24A C25A -84(5) . . . . ?
C20A C23A C24A C26A 161(5) . . . . ?
C24A C23A C21A C22A -169(3) . . . . ?
C24A C23A C20A C10A 175(4) . . . . ?

loop_
_exptl_oxdiff_crystal_face_indexfrac_h
_exptl_oxdiff_crystal_face_indexfrac_k
_exptl_oxdiff_crystal_face_indexfrac_l
_exptl_oxdiff_crystal_face_x
_exptl_oxdiff_crystal_face_y
_exptl_oxdiff_crystal_face_z
0.9979 0.0001 2.0056 -0.0005 0.0131 0.1302
5.0274 2.9877 -1.0048 -0.0638 0.3821 0.1331
-2.0252 -1.9911 5.0155 0.0213 -0.2704 0.1619
-5.0299 -2.9874 2.0077 0.0515 -0.4020 -0.0869
3.0280 1.9906 -5.0156 0.0028 0.3232 -0.1240
2.0287 2.9880 -5.0160 -0.0870 0.3032 -0.1653
-1.0223 -1.9917 5.0154 0.0455 -0.2176 0.1998
-2.0287 -2.9880 5.0160 0.0870 -0.3032 0.1653
-5.0310 -3.9847 1.0053 0.1294 -0.4149 -0.1296
5.0285 3.9850 -0.0025 -0.1417 0.3950 0.1758
-1.0258 -2.9886 5.0159 0.1111 -0.2504 0.2032
-5.0285 -3.9850 0.0025 0.1417 -0.3950 -0.1758
1.0294 3.9855 -5.0164 -0.1767 0.2832 -0.2067
1.0064 0.9964 -0.0006 -0.0415 0.0856 0.0345
-4.0167 1.9977 5.0136 -0.2894 -0.2449 0.0724
-5.0122 1.9972 2.0051 -0.2766 -0.2381 -0.1040
5.0122 -1.9972 -2.0051 0.2766 0.2381 0.1040
3.0138 -1.9971 -5.0135 0.2653 0.1921 -0.1103
-4.0203 1.0007 5.0141 -0.2238 -0.2777 0.0758
-5.0193 0.0034 2.0062 -0.1454 -0.3037 -0.0972

loop_
_smtbx_masks_void_nr
_smtbx_masks_void_average_x
_smtbx_masks_void_average_y
_smtbx_masks_void_average_z
_smtbx_masks_void_volume
_smtbx_masks_void_count_electrons
_smtbx_masks_void_content
1 -0.730 -0.315 -0.230 4544.5 1048.2 ?
2 0.092 0.087 0.473 27.4 0.0 ?
3 0.408 0.587 0.027 27.4 0.0 ?
4 0.592 0.413 0.973 27.4 0.0 ?
5 0.908 0.913 0.527 27.4 0.0 ?
